data_4101117
loop_
_publ_author_name
'Moon, Dohyun'
'Kang, Sangmi'
'Park, Jaejoon'
'Lee, Kyungjai '
'John, Rohith P. '
'Won, Hosik'
'Seong, Ki Hoon'
'Kim, Yang Sun'
'Kim, Ghyung Hwa'
'Rhee, Hakjune'
'Lah, Myoung Soo'

_journal_name_full 'Journal of the American Chemical Society'
_journal_paper_doi 10.1021/ja060051h
_journal_year 2006
_chemical_formula_sum 'C216 H192 N48 O24 Pd6'
_chemical_formula_weight 4482.58
_space_group_IT_number 2
_symmetry_cell_setting triclinic
_symmetry_space_group_name_Hall '-P 1'
_symmetry_space_group_name_H-M 'P -1'
_cell_angle_alpha 60.638(2)
_cell_angle_beta 60.6670(10)
_cell_angle_gamma 60.6350(10)
_cell_formula_units_Z 4
_cell_length_a 39.1795(19)
_cell_length_b 39.9607(15)
_cell_length_c 39.9519(18)
_cell_measurement_temperature 100(2)
_cell_volume 44876(3)
_diffrn_ambient_temperature 100(2)
_exptl_crystal_density_diffrn 0.663
_cod_depositor_comments
;
The following automatic conversions were performed:
'_symmetry_cell_setting' value 'Triclinic' changed to 'triclinic'
according to '/home/saulius/struct/CIF-dictionaries/cif_core.dic'
dictionary named 'cif_core.dic' version 2.4.1 from 2010-06-29.

Automatic conversion script
Id: cif_fix_enum 1527 2010-12-29 10:47:43Z saulius 
;
_cod_database_code 4101117

loop_
_symmetry_equiv_pos_as_xyz
'x, y, z'
'-x, -y, -z'

loop_
_atom_site_label
_atom_site_type_symbol
_atom_site_fract_x
_atom_site_fract_y
_atom_site_fract_z
_atom_site_U_iso_or_equiv
_atom_site_adp_type
_atom_site_occupancy
_atom_site_symmetry_multiplicity
_atom_site_calc_flag
_atom_site_refinement_flags
_atom_site_disorder_assembly
_atom_site_disorder_group
Pd1A Pd 0.557684(17) 0.692294(16) 0.692306(16) 0.087 Uani 1 1 d . . .
Pd2A Pd 0.207424(18) 1.042612(17) 1.042475(17) 0.096 Uani 1 1 d . . .
Pd3A Pd 0.56545(2) 1.044142(17) 0.707448(18) 0.118 Uani 1 1 d . . .
Pd4A Pd 0.20941(2) 1.060681(18) 0.68322(2) 0.127 Uani 1 1 d . . .
Pd5A Pd 0.18292(2) 0.707376(18) 1.044229(17) 0.117 Uani 1 1 d . . .
Pd6A Pd 0.54658(2) 0.683227(19) 1.060679(18) 0.127 Uani 1 1 d . . .
O1A O 0.54527(18) 0.88076(16) 0.53870(16) 0.132 Uani 1 1 d . . .
O2A O 0.5699(2) 1.02283(18) 0.54161(16) 0.154 Uani 1 1 d . . .
O3A O 0.40321(18) 1.0450(2) 0.53873(16) 0.151 Uani 1 1 d . . .
N4A N 0.5898(2) 0.88368(19) 0.5567(2) 0.138 Uani 1 1 d . . .
H4A H 0.5948 0.8963 0.5659 0.166 Uiso 1 1 calc R . .
N5A N 0.5094(2) 1.06875(19) 0.55230(18) 0.130 Uani 1 1 d . . .
H5A H 0.4825 1.0750 0.5591 0.156 Uiso 1 1 calc R . .
N6A N 0.40705(11) 0.98223(9) 0.55295(7) 0.133 Uani 1 1 d . . .
H6A H 0.4194 0.9557 0.5589 0.159 Uiso 1 1 calc R . .
C1A C 0.52921(11) 0.94018(9) 0.55156(7) 0.108 Uani 1 1 d R . .
C2A C 0.54330(11) 0.96672(9) 0.55040(7) 0.125 Uani 1 1 d R . .
H2A H 0.5705 0.9577 0.5509 0.149 Uiso 1 1 calc R . .
C3A C 0.51760(11) 1.00648(9) 0.54852(7) 0.110 Uani 1 1 d R . .
C4A C 0.47780(11) 1.01970(9) 0.54780(7) 0.131 Uani 1 1 d R . .
H4A1 H 0.4602 1.0469 0.5465 0.157 Uiso 1 1 calc R . .
C5A C 0.46372(11) 0.99317(9) 0.54895(7) 0.119 Uani 1 1 d R . .
C6A C 0.48942(11) 0.95341(9) 0.55083(7) 0.138 Uani 1 1 d R . .
H6A1 H 0.4798 0.9353 0.5516 0.165 Uiso 1 1 calc R . .
C7A C 0.5555(3) 0.8991(3) 0.5470(3) 0.137 Uani 1 1 d . . .
C8A C 0.62036(9) 0.84169(9) 0.55062(9) 0.154 Uani 1 1 d . . .
H8A1 H 0.6479 0.8363 0.5506 0.184 Uiso 1 1 calc R . .
H8A2 H 0.6238 0.8418 0.5243 0.184 Uiso 1 1 calc R . .
C9A C 0.60043(9) 0.80604(9) 0.58861(9) 0.119 Uani 1 1 d R . .
C10A C 0.61889(9) 0.76933(9) 0.58131(9) 0.130 Uani 1 1 d R . .
H10A H 0.6405 0.7668 0.5565 0.156 Uiso 1 1 calc R . .
C11A C 0.60572(9) 0.73633(9) 0.61033(9) 0.112 Uani 1 1 d R . .
H11A H 0.6183 0.7112 0.6053 0.134 Uiso 1 1 calc R . .
N1A N 0.57408(9) 0.74003(9) 0.64665(9) 0.101 Uani 1 1 d R . .
C12A C 0.55561(9) 0.77674(9) 0.65395(9) 0.117 Uani 1 1 d R . .
H12A H 0.5340 0.7793 0.6788 0.141 Uiso 1 1 calc R . .
C13A C 0.56878(9) 0.80975(9) 0.62493(9) 0.128 Uani 1 1 d R . .
H13A H 0.5562 0.8348 0.6299 0.154 Uiso 1 1 calc R . .
C14A C 0.5328(3) 1.0348(3) 0.5463(3) 0.142 Uani 1 1 d . . .
C15A C 0.52433(10) 1.09879(9) 0.54857(9) 0.159 Uani 1 1 d . . .
H15A H 0.5026 1.1259 0.5456 0.190 Uiso 1 1 calc R . .
H15B H 0.5495 1.1011 0.5244 0.190 Uiso 1 1 calc R . .
C16A C 0.53470(10) 1.08257(9) 0.58919(9) 0.127 Uani 1 1 d R . .
C17A C 0.55219(10) 1.10508(9) 0.58997(9) 0.142 Uani 1 1 d R . .
H17A H 0.5587 1.1274 0.5668 0.171 Uiso 1 1 calc R . .
C18A C 0.56010(10) 1.09489(9) 0.62471(9) 0.140 Uani 1 1 d R . .
H18A H 0.5721 1.1103 0.6252 0.168 Uiso 1 1 calc R . .
N2A N 0.55052(10) 1.06220(9) 0.65868(9) 0.114 Uani 1 1 d R . .
C19A C 0.53303(10) 1.03970(9) 0.65790(9) 0.128 Uani 1 1 d R . .
H19A H 0.5265 1.0174 0.6811 0.154 Uiso 1 1 calc R . .
C20A C 0.52512(10) 1.04988(9) 0.62315(9) 0.154 Uani 1 1 d R . .
H20A H 0.5132 1.0345 0.6226 0.185 Uiso 1 1 calc R . .
C21A C 0.4215(3) 1.0069(3) 0.5484(3) 0.162 Uani 1 1 d . . .
C22A C 0.36539(11) 1.00486(9) 0.54657(11) 0.187 Uani 1 1 d . . .
H22A H 0.3663 1.0318 0.5259 0.225 Uiso 1 1 calc R . .
H22B H 0.3630 0.9902 0.5342 0.225 Uiso 1 1 calc R . .
C23A C 0.32877(11) 1.01155(9) 0.57874(11) 0.150 Uani 1 1 d R . .
C24A C 0.29009(11) 1.03174(9) 0.57362(11) 0.151 Uani 1 1 d R . .
H24A H 0.2872 1.0355 0.5496 0.181 Uiso 1 1 calc R . .
C25A C 0.25559(11) 1.04638(9) 0.60365(11) 0.135 Uani 1 1 d R . .
H25A H 0.2292 1.0602 0.6002 0.162 Uiso 1 1 calc R . .
N3A N 0.25978(11) 1.04084(9) 0.63879(11) 0.134 Uani 1 1 d R . .
C26A C 0.29847(11) 1.02065(9) 0.64391(11) 0.136 Uani 1 1 d R . .
H26A H 0.3013 1.0169 0.6679 0.163 Uiso 1 1 calc R . .
C27A C 0.33296(11) 1.00600(9) 0.61388(11) 0.144 Uani 1 1 d R . .
H27A H 0.3594 0.9922 0.6174 0.173 Uiso 1 1 calc R . .
O1B O 0.35019(17) 0.80801(18) 0.66281(16) 0.136 Uani 1 1 d . . .
O2B O 0.16805(15) 0.86806(14) 0.78010(15) 0.114 Uani 1 1 d . . .
O3B O 0.28680(18) 0.68997(17) 0.83869(16) 0.129 Uani 1 1 d . . .
N4B N 0.36444(16) 0.73962(19) 0.68610(16) 0.097 Uani 1 1 d . . .
H4B H 0.3591 0.7176 0.7056 0.116 Uiso 1 1 calc R . .
N5B N 0.19407(18) 0.88038(16) 0.71107(18) 0.104 Uani 1 1 d . . .
H5B H 0.2141 0.8720 0.6907 0.125 Uiso 1 1 calc R . .
N6B N 0.21815(9) 0.71291(8) 0.85233(8) 0.094 Uani 1 1 d . . .
H6B H 0.1963 0.7326 0.8460 0.113 Uiso 1 1 calc R . .
C1B C 0.30155(9) 0.77955(8) 0.72419(8) 0.101 Uani 1 1 d R . .
C2B C 0.26907(9) 0.81622(8) 0.72031(8) 0.103 Uani 1 1 d R . .
H2B H 0.2724 0.8386 0.6959 0.123 Uiso 1 1 calc R . .
C3B C 0.23176(9) 0.82020(8) 0.75220(8) 0.101 Uani 1 1 d R . .
C4B C 0.22691(9) 0.78751(8) 0.78798(8) 0.093 Uani 1 1 d R . .
H4B1 H 0.2014 0.7902 0.8098 0.112 Uiso 1 1 calc R . .
C5B C 0.25938(9) 0.75084(8) 0.79187(8) 0.096 Uani 1 1 d R . .
C6B C 0.29670(9) 0.74686(8) 0.75998(8) 0.099 Uani 1 1 d R . .
H6B1 H 0.3189 0.7218 0.7626 0.118 Uiso 1 1 calc R . .
C7B C 0.3414(2) 0.7758(3) 0.6875(2) 0.104 Uani 1 1 d . . .
C8B C 0.40143(9) 0.73847(8) 0.64786(8) 0.123 Uani 1 1 d . . .
H8B1 H 0.3970 0.7652 0.6262 0.147 Uiso 1 1 calc R . .
H8B2 H 0.4060 0.7177 0.6381 0.147 Uiso 1 1 calc R . .
C9B C 0.43956(9) 0.72761(8) 0.65907(8) 0.103 Uani 1 1 d R . .
C10B C 0.47881(9) 0.70641(8) 0.63831(8) 0.121 Uani 1 1 d R . .
H10B H 0.4822 0.6981 0.6180 0.145 Uiso 1 1 calc R . .
C11B C 0.51310(9) 0.69737(8) 0.64729(8) 0.107 Uani 1 1 d R . .
H11B H 0.5399 0.6829 0.6331 0.128 Uiso 1 1 calc R . .
N1B N 0.50813(9) 0.70953(8) 0.67702(8) 0.093 Uani 1 1 d R . .
C12B C 0.46888(9) 0.73073(8) 0.69778(8) 0.110 Uani 1 1 d R . .
H12B H 0.4655 0.7390 0.7181 0.132 Uiso 1 1 calc R . .
C13B C 0.43460(9) 0.73977(8) 0.68881(8) 0.111 Uani 1 1 d R . .
H13B H 0.4078 0.7543 0.7030 0.133 Uiso 1 1 calc R . .
C14B C 0.1940(2) 0.8589(2) 0.7492(3) 0.104 Uani 1 1 d . . .
C15B C 0.15822(9) 0.92018(9) 0.70381(9) 0.155 Uani 1 1 d . . .
H15C H 0.1320 0.9173 0.7261 0.186 Uiso 1 1 calc R . .
H15D H 0.1549 0.9274 0.6778 0.186 Uiso 1 1 calc R . .
C16B C 0.17001(9) 0.95705(9) 0.70215(9) 0.107 Uani 1 1 d R . .
C17B C 0.14663(9) 0.99762(9) 0.68843(9) 0.123 Uani 1 1 d R . .
H17B H 0.1239 1.0046 0.6808 0.148 Uiso 1 1 calc R . .
C18B C 0.15649(9) 1.02798(9) 0.68588(9) 0.127 Uani 1 1 d R . .
H18B H 0.1405 1.0557 0.6765 0.152 Uiso 1 1 calc R . .
N2B N 0.18973(9) 1.01778(9) 0.69706(9) 0.131 Uani 1 1 d R . .
C19B C 0.21310(9) 0.97721(9) 0.71079(9) 0.143 Uani 1 1 d R . .
H19B H 0.2358 0.9702 0.7184 0.171 Uiso 1 1 calc R . .
C20B C 0.20325(9) 0.94684(9) 0.71334(9) 0.119 Uani 1 1 d R . .
H20B H 0.2192 0.9191 0.7227 0.142 Uiso 1 1 calc R . .
C21B C 0.2546(2) 0.7150(2) 0.8307(2) 0.090 Uani 1 1 d . . .
C22B C 0.21407(9) 0.67611(8) 0.88845(9) 0.130 Uani 1 1 d . . .
H22C H 0.2388 0.6523 0.8834 0.156 Uiso 1 1 calc R . .
H22D H 0.1893 0.6706 0.8942 0.156 Uiso 1 1 calc R . .
C23B C 0.20961(9) 0.68380(8) 0.92637(9) 0.111 Uani 1 1 d R . .
C24B C 0.19302(9) 0.65877(8) 0.96476(9) 0.119 Uani 1 1 d R . .
H24B H 0.1851 0.6383 0.9674 0.143 Uiso 1 1 calc R . .
C25B C 0.18796(9) 0.66363(8) 0.99925(9) 0.120 Uani 1 1 d R . .
H25B H 0.1766 0.6465 1.0255 0.143 Uiso 1 1 calc R . .
N3B N 0.19949(9) 0.69352(8) 0.99534(9) 0.107 Uani 1 1 d R . .
C26B C 0.21608(9) 0.71855(8) 0.95694(9) 0.114 Uani 1 1 d R . .
H26B H 0.2240 0.7390 0.9543 0.137 Uiso 1 1 calc R . .
C27B C 0.22114(9) 0.71369(8) 0.92246(9) 0.124 Uani 1 1 d R . .
H27B H 0.2325 0.7308 0.8962 0.148 Uiso 1 1 calc R . .
O1C O 0.5351(2) 0.53950(16) 0.88018(16) 0.135 Uani 1 1 d . . .
O2C O 0.36530(19) 0.54067(16) 1.02344(18) 0.154 Uani 1 1 d . . .
O3C O 0.51328(19) 0.53922(15) 1.04526(18) 0.140 Uani 1 1 d . . .
N4C N 0.4684(2) 0.55945(19) 0.88173(19) 0.128 Uani 1 1 d . . .
H4C H 0.4416 0.5685 0.8940 0.153 Uiso 1 1 calc R . .
N5C N 0.3688(2) 0.55287(19) 1.0708(2) 0.143 Uani 1 1 d . . .
H5C H 0.3834 0.5583 1.0775 0.172 Uiso 1 1 calc R . .
N6C N 0.55956(11) 0.55278(7) 0.98159(10) 0.134 Uani 1 1 d . . .
H6C H 0.5656 0.5589 0.9554 0.161 Uiso 1 1 calc R . .
C1C C 0.47961(11) 0.55183(7) 0.93926(10) 0.115 Uani 1 1 d R . .
C2C C 0.44007(11) 0.55124(7) 0.96603(10) 0.134 Uani 1 1 d R . .
H2C H 0.4211 0.5517 0.9573 0.161 Uiso 1 1 calc R . .
C3C C 0.42822(11) 0.54995(7) 1.00551(10) 0.116 Uani 1 1 d R . .
C4C C 0.45592(11) 0.54926(7) 1.01821(10) 0.129 Uani 1 1 d R . .
H4C1 H 0.4478 0.5484 1.0452 0.155 Uiso 1 1 calc R . .
C5C C 0.49546(11) 0.54985(7) 0.99145(10) 0.120 Uani 1 1 d R . .
C6C C 0.50731(11) 0.55114(7) 0.95197(10) 0.125 Uani 1 1 d R . .
H6C1 H 0.5343 0.5515 0.9337 0.150 Uiso 1 1 calc R . .
C7C C 0.4972(3) 0.5495(2) 0.8971(3) 0.141 Uani 1 1 d . . .
C8C C 0.48708(9) 0.55349(9) 0.84198(9) 0.129 Uani 1 1 d . . .
H8C1 H 0.4657 0.5532 0.8358 0.154 Uiso 1 1 calc R . .
H8C2 H 0.5094 0.5268 0.8435 0.154 Uiso 1 1 calc R . .
C9C C 0.50577(9) 0.58821(9) 0.80639(9) 0.122 Uani 1 1 d R . .
C10C C 0.53082(9) 0.58113(9) 0.76953(9) 0.120 Uani 1 1 d R . .
H10C H 0.5369 0.5561 0.7671 0.144 Uiso 1 1 calc R . .
C11C C 0.54699(9) 0.61063(9) 0.73617(9) 0.107 Uani 1 1 d R . .
H11C H 0.5641 0.6058 0.7110 0.128 Uiso 1 1 calc R . .
N1C N 0.53811(9) 0.64722(9) 0.73967(9) 0.103 Uani 1 1 d R . .
C12C C 0.51306(9) 0.65431(9) 0.77653(9) 0.118 Uani 1 1 d R . .
H12C H 0.5070 0.6793 0.7789 0.142 Uiso 1 1 calc R . .
C13C C 0.49689(9) 0.62480(9) 0.80989(9) 0.121 Uani 1 1 d R . .
H13C H 0.4798 0.6296 0.8351 0.145 Uiso 1 1 calc R . .
C14C C 0.3842(3) 0.5470(2) 1.0361(3) 0.147 Uani 1 1 d . . .
C15C C 0.32395(11) 0.55041(10) 1.10130(10) 0.177 Uani 1 1 d . . .
H15E H 0.3202 0.5268 1.1030 0.213 Uiso 1 1 calc R . .
H15F H 0.3207 0.5470 1.1288 0.213 Uiso 1 1 calc R . .
C16C C 0.29197(11) 0.58950(10) 1.08544(10) 0.131 Uani 1 1 d R . .
C17C C 0.25141(11) 0.58914(10) 1.10590(10) 0.152 Uani 1 1 d R . .
H17C H 0.2458 0.5656 1.1277 0.183 Uiso 1 1 calc R . .
C18C C 0.21907(11) 0.62315(10) 1.09442(10) 0.152 Uani 1 1 d R . .
H18C H 0.1914 0.6229 1.1084 0.182 Uiso 1 1 calc R . .
N2C N 0.22730(11) 0.65754(10) 1.06248(10) 0.123 Uani 1 1 d R . .
C19C C 0.26786(11) 0.65790(10) 1.04201(10) 0.136 Uani 1 1 d R . .
H19C H 0.2735 0.6814 1.0202 0.163 Uiso 1 1 calc R . .
C20C C 0.30019(11) 0.62389(10) 1.05349(10) 0.167 Uani 1 1 d R . .
H20C H 0.3279 0.6241 1.0395 0.200 Uiso 1 1 calc R . .
C21C C 0.5264(3) 0.5483(2) 1.0055(3) 0.151 Uani 1 1 d . . .
C22C C 0.59003(11) 0.54764(10) 0.99770(9) 0.174 Uani 1 1 d . . .
H22E H 0.5930 0.5216 1.0205 0.209 Uiso 1 1 calc R . .
H22F H 0.6174 0.5453 0.9760 0.209 Uiso 1 1 calc R . .
C23C C 0.57996(11) 0.57909(10) 1.01151(9) 0.122 Uani 1 1 d R . .
C24C C 0.60323(11) 0.57368(10) 1.03221(9) 0.131 Uani 1 1 d R . .
H24C H 0.6261 0.5495 1.0362 0.157 Uiso 1 1 calc R . .
C25C C 0.59299(11) 0.60361(10) 1.04702(9) 0.133 Uani 1 1 d R . .
H25C H 0.6089 0.5999 1.0612 0.159 Uiso 1 1 calc R . .
N3C N 0.55948(11) 0.63895(10) 1.04113(9) 0.127 Uani 1 1 d R . .
C26C C 0.53620(11) 0.64436(10) 1.02043(9) 0.136 Uani 1 1 d R . .
H26C H 0.5133 0.6685 1.0164 0.164 Uiso 1 1 calc R . .
C27C C 0.54645(11) 0.61443(10) 1.00562(9) 0.138 Uani 1 1 d R . .
H27C H 0.5305 0.6181 0.9915 0.165 Uiso 1 1 calc R . .
O1D O 0.67931(17) 0.66216(15) 0.80938(16) 0.126 Uani 1 1 d . . .
O2D O 0.68470(15) 0.77852(15) 0.86857(13) 0.110 Uani 1 1 d . . .
O3D O 0.68538(17) 0.83932(15) 0.68857(16) 0.128 Uani 1 1 d . . .
N4D N 0.70970(16) 0.68482(17) 0.7414(2) 0.103 Uani 1 1 d . . .
H4D H 0.7180 0.7044 0.7199 0.124 Uiso 1 1 calc R . .
N5D N 0.71459(18) 0.7089(2) 0.88255(18) 0.117 Uani 1 1 d . . .
H5D H 0.7241 0.6877 0.8751 0.140 Uiso 1 1 calc R . .
N6D N 0.71609(7) 0.85279(8) 0.71271(8) 0.098 Uani 1 1 d . . .
H6D H 0.7248 0.8464 0.7323 0.118 Uiso 1 1 calc R . .
C1D C 0.69561(7) 0.72298(8) 0.78024(8) 0.098 Uani 1 1 d R . .
C2D C 0.69514(7) 0.71915(8) 0.81696(8) 0.093 Uani 1 1 d R . .
H2D H 0.6945 0.6945 0.8391 0.111 Uiso 1 1 calc R . .
C3D C 0.69562(7) 0.75139(8) 0.82124(8) 0.102 Uani 1 1 d R . .
C4D C 0.69657(7) 0.78746(8) 0.78880(8) 0.094 Uani 1 1 d R . .
H4D1 H 0.6969 0.8095 0.7917 0.113 Uiso 1 1 calc R . .
C5D C 0.69703(7) 0.79129(8) 0.75208(8) 0.098 Uani 1 1 d R . .
C6D C 0.69655(7) 0.75906(8) 0.74780(8) 0.105 Uani 1 1 d R . .
H6D1 H 0.6969 0.7617 0.7227 0.126 Uiso 1 1 calc R . .
C7D C 0.6945(2) 0.6873(2) 0.7777(2) 0.102 Uani 1 1 d . . .
C8D C 0.71274(9) 0.64934(8) 0.73697(8) 0.120 Uani 1 1 d . . .
H8D1 H 0.7145 0.6259 0.7623 0.144 Uiso 1 1 calc R . .
H8D2 H 0.7382 0.6422 0.7144 0.144 Uiso 1 1 calc R . .
C9D C 0.67350(9) 0.65857(8) 0.72785(8) 0.101 Uani 1 1 d R . .
C10D C 0.67643(9) 0.63762(8) 0.70670(8) 0.124 Uani 1 1 d R . .
H10D H 0.7017 0.6172 0.6986 0.148 Uiso 1 1 calc R . .
C11D C 0.64239(9) 0.64652(8) 0.69742(8) 0.107 Uani 1 1 d R . .
H11D H 0.6444 0.6322 0.6830 0.128 Uiso 1 1 calc R . .
N1D N 0.60544(9) 0.67637(8) 0.70928(8) 0.092 Uani 1 1 d R . .
C12D C 0.60251(9) 0.69732(8) 0.73042(8) 0.108 Uani 1 1 d R . .
H12D H 0.5773 0.7177 0.7385 0.129 Uiso 1 1 calc R . .
C13D C 0.63655(9) 0.68842(8) 0.73970(8) 0.103 Uani 1 1 d R . .
H13D H 0.6345 0.7027 0.7542 0.124 Uiso 1 1 calc R . .
C14D C 0.6992(2) 0.7473(2) 0.8588(2) 0.102 Uani 1 1 d . . .
C15D C 0.71466(11) 0.70429(8) 0.92104(9) 0.122 Uani 1 1 d . . .
H15G H 0.7208 0.7273 0.9174 0.146 Uiso 1 1 calc R . .
H15H H 0.7368 0.6789 0.9294 0.146 Uiso 1 1 calc R . .
C16D C 0.67175(11) 0.70295(8) 0.95520(9) 0.114 Uani 1 1 d R . .
C17D C 0.66830(11) 0.68879(8) 0.99582(9) 0.110 Uani 1 1 d R . .
H17D H 0.6916 0.6814 1.0029 0.132 Uiso 1 1 calc R . .
C18D C 0.63082(11) 0.68545(8) 1.02613(9) 0.139 Uani 1 1 d R . .
H18D H 0.6285 0.6758 1.0539 0.167 Uiso 1 1 calc R . .
N2D N 0.59680(11) 0.69626(8) 1.01583(9) 0.122 Uani 1 1 d R . .
C19D C 0.60025(11) 0.71042(8) 0.97521(9) 0.133 Uani 1 1 d R . .
H19D H 0.5770 0.7178 0.9682 0.159 Uiso 1 1 calc R . .
C20D C 0.63773(11) 0.71376(8) 0.94489(9) 0.117 Uani 1 1 d R . .
H20D H 0.6401 0.7234 0.9171 0.141 Uiso 1 1 calc R . .
C21D C 0.6993(2) 0.8307(2) 0.7152(2) 0.097 Uani 1 1 d . . .
C22D C 0.72047(10) 0.88840(8) 0.67725(8) 0.127 Uani 1 1 d . . .
H22G H 0.7259 0.8830 0.6531 0.153 Uiso 1 1 calc R . .
H22H H 0.7445 0.8943 0.6726 0.153 Uiso 1 1 calc R . .
C23D C 0.68004(10) 0.92651(8) 0.68274(8) 0.114 Uani 1 1 d R . .
C24D C 0.68365(10) 0.96478(8) 0.65771(8) 0.132 Uani 1 1 d R . .
H24D H 0.7092 0.9672 0.6369 0.159 Uiso 1 1 calc R . .
C25D C 0.64992(10) 0.99946(8) 0.66315(8) 0.129 Uani 1 1 d R . .
H25D H 0.6524 1.0256 0.6460 0.155 Uiso 1 1 calc R . .
N3D N 0.61258(10) 0.99587(8) 0.69362(8) 0.111 Uani 1 1 d R . .
C26D C 0.60898(10) 0.95761(8) 0.71866(8) 0.113 Uani 1 1 d R . .
H26D H 0.5835 0.9552 0.7395 0.136 Uiso 1 1 calc R . .
C27D C 0.64271(10) 0.92293(8) 0.71322(8) 0.121 Uani 1 1 d R . .
H27D H 0.6402 0.8968 0.7303 0.146 Uiso 1 1 calc R . .
O1E O 0.2284(3) 1.2089(3) 0.8644(3) 0.241 Uani 1 1 d D . .
O2E O 0.3827(3) 1.2119(3) 0.7004(3) 0.236 Uani 1 1 d D . .
O3E O 0.2206(3) 1.2164(2) 0.7049(3) 0.226 Uani 1 1 d D . .
N4E N 0.1884(3) 1.1898(2) 0.8516(2) 0.221 Uani 1 1 d D . .
H4E H 0.1849 1.1848 0.8346 0.266 Uiso 1 1 calc R . .
N5E N 0.3705(2) 1.1948(2) 0.7684(3) 0.183 Uani 1 1 d D . .
H5E H 0.3533 1.1913 0.7936 0.219 Uiso 1 1 calc R . .
N6E N 0.29196(13) 1.19104(7) 0.67007(13) 0.205 Uani 1 1 d D . .
H6E H 0.3179 1.1798 0.6693 0.246 Uiso 1 1 calc R . .
C1E C 0.25135(13) 1.19848(7) 0.80150(13) 0.210 Uani 1 1 d RD . .
C2E C 0.29017(13) 1.19939(7) 0.79193(13) 0.163 Uani 1 1 d R . .
H2E H 0.2969 1.1994 0.8117 0.196 Uiso 1 1 calc R . .
C3E C 0.31909(13) 1.20026(7) 0.75340(13) 0.197 Uani 1 1 d RD . .
C4E C 0.30919(13) 1.20022(7) 0.72443(13) 0.167 Uani 1 1 d R . .
H4E1 H 0.3290 1.2008 0.6981 0.201 Uiso 1 1 calc R . .
C5E C 0.27037(13) 1.19931(7) 0.73399(13) 0.182 Uani 1 1 d RD . .
C6E C 0.24145(13) 1.19843(7) 0.77253(13) 0.189 Uani 1 1 d R . .
H6E1 H 0.2149 1.1978 0.7791 0.226 Uiso 1 1 calc R . .
C7E C 0.2219(3) 1.2012(3) 0.8429(3) 0.177 Uani 1 1 d D . .
C8E C 0.16061(10) 1.18777(10) 0.89332(10) 0.274 Uani 1 1 d D . .
H8E1 H 0.1356 1.1846 0.8963 0.328 Uiso 1 1 calc R . .
H8E2 H 0.1516 1.2149 0.8952 0.328 Uiso 1 1 calc R . .
C9E C 0.17267(10) 1.15742(10) 0.92993(10) 0.177 Uani 1 1 d RD . .
C10E C 0.15162(10) 1.16033(10) 0.96878(10) 0.166 Uani 1 1 d R . .
H10E H 0.1310 1.1852 0.9726 0.199 Uiso 1 1 calc R . .
C11E C 0.16074(10) 1.12692(10) 1.00201(10) 0.148 Uani 1 1 d R . .
H11E H 0.1464 1.1289 1.0286 0.177 Uiso 1 1 calc R . .
N1E N 0.19091(10) 1.09058(10) 0.99640(10) 0.103 Uani 1 1 d R . .
C12E C 0.21196(10) 1.08767(10) 0.95754(10) 0.130 Uani 1 1 d R . .
H12E H 0.2327 1.0628 0.9539 0.156 Uiso 1 1 calc R . .
C13E C 0.20319(10) 1.11996(10) 0.92474(10) 0.157 Uani 1 1 d R . .
H13E H 0.2174 1.1175 0.8984 0.189 Uiso 1 1 calc R . .
C14E C 0.3604(4) 1.2019(3) 0.7359(4) 0.414 Uani 1 1 d D . .
C15E C 0.40839(12) 1.19397(9) 0.75776(9) 0.214 Uani 1 1 d D . .
H15I H 0.4094 1.1954 0.7813 0.257 Uiso 1 1 calc R . .
H15J H 0.4102 1.2201 0.7358 0.257 Uiso 1 1 calc R . .
C16E C 0.45355(12) 1.15843(9) 0.74211(9) 0.150 Uani 1 1 d RD . .
C17E C 0.49323(12) 1.16119(9) 0.72140(9) 0.155 Uani 1 1 d R . .
H17E H 0.4975 1.1856 0.7142 0.186 Uiso 1 1 calc R . .
C18E C 0.52668(12) 1.12818(9) 0.71120(9) 0.145 Uani 1 1 d R . .
H18E H 0.5538 1.1301 0.6970 0.174 Uiso 1 1 calc R . .
N2E N 0.52045(12) 1.09241(9) 0.72171(9) 0.119 Uani 1 1 d R . .
C19E C 0.48077(12) 1.08965(9) 0.74242(9) 0.144 Uani 1 1 d R . .
H19E H 0.4765 1.0652 0.7496 0.173 Uiso 1 1 calc R . .
C20E C 0.44732(12) 1.12266(9) 0.75262(9) 0.155 Uani 1 1 d R . .
H20E H 0.4202 1.1208 0.7668 0.186 Uiso 1 1 calc R . .
C21E C 0.2558(3) 1.2039(3) 0.7041(3) 0.193 Uani 1 1 d D . .
C22E C 0.27830(12) 1.19964(10) 0.63912(12) 0.205 Uani 1 1 d D . .
H22I H 0.3018 1.2009 0.6132 0.246 Uiso 1 1 calc R . .
H22J H 0.2565 1.2267 0.6355 0.246 Uiso 1 1 calc R . .
C23E C 0.25923(12) 1.16446(10) 0.64944(12) 0.183 Uani 1 1 d RD . .
C24E C 0.23561(12) 1.17201(10) 0.62799(12) 0.233 Uani 1 1 d R . .
H24E H 0.2300 1.1973 0.6070 0.279 Uiso 1 1 calc R . .
C25E C 0.22023(12) 1.14259(10) 0.63722(12) 0.191 Uani 1 1 d R . .
H25E H 0.2041 1.1477 0.6226 0.230 Uiso 1 1 calc R . .
N3E N 0.22847(12) 1.10565(10) 0.66790(12) 0.139 Uani 1 1 d R . .
C26E C 0.25209(12) 1.09810(10) 0.68935(12) 0.172 Uani 1 1 d R . .
H26E H 0.2577 1.0728 0.7103 0.207 Uiso 1 1 calc R . .
C27E C 0.26747(12) 1.12752(10) 0.68012(12) 0.186 Uani 1 1 d R . .
H27E H 0.2836 1.1224 0.6948 0.223 Uiso 1 1 calc R . .
O1F O 0.04790(17) 1.05085(18) 1.00813(16) 0.130 Uani 1 1 d . . .
O2F O 0.0380(2) 1.03994(19) 0.86127(18) 0.156 Uani 1 1 d . . .
O3F O 0.03759(15) 0.89189(14) 1.02307(14) 0.111 Uani 1 1 d . . .
N4F N 0.05604(18) 0.98885(19) 1.05219(17) 0.109 Uani 1 1 d . . .
H4F H 0.0607 0.9632 1.0573 0.131 Uiso 1 1 calc R . .
N5F N 0.05201(18) 1.08337(19) 0.8667(2) 0.127 Uani 1 1 d . . .
H5F H 0.0568 1.0887 0.8827 0.153 Uiso 1 1 calc R . .
N6F N 0.05201(7) 0.89904(8) 0.95831(8) 0.118 Uani 1 1 d . . .
H6F H 0.0593 0.9126 0.9321 0.141 Uiso 1 1 calc R . .
C1F C 0.05244(7) 1.00198(8) 0.98703(8) 0.091 Uani 1 1 d R . .
C2F C 0.05153(7) 1.03001(8) 0.94872(8) 0.103 Uani 1 1 d R . .
H2F H 0.0526 1.0561 0.9411 0.123 Uiso 1 1 calc R . .
C3F C 0.04906(7) 1.01982(8) 0.92151(8) 0.105 Uani 1 1 d R . .
C4F C 0.04751(7) 0.98161(8) 0.93261(8) 0.089 Uani 1 1 d R . .
H4F1 H 0.0458 0.9746 0.9140 0.107 Uiso 1 1 calc R . .
C5F C 0.04843(7) 0.95359(8) 0.97093(8) 0.088 Uani 1 1 d R . .
C6F C 0.05089(7) 0.96378(8) 0.99814(8) 0.108 Uani 1 1 d R . .
H6F1 H 0.0515 0.9446 1.0243 0.129 Uiso 1 1 calc R . .
C7F C 0.0529(2) 1.0161(3) 1.0158(2) 0.108 Uani 1 1 d . . .
C8F C 0.05197(9) 1.00061(9) 1.08296(9) 0.123 Uani 1 1 d . . .
H8F1 H 0.0477 0.9786 1.1094 0.147 Uiso 1 1 calc R . .
H8F2 H 0.0274 1.0252 1.0856 0.147 Uiso 1 1 calc R . .
C9F C 0.09145(9) 1.00954(9) 1.07226(9) 0.109 Uani 1 1 d R . .
C10F C 0.08774(9) 1.03008(9) 1.09426(9) 0.127 Uani 1 1 d R . .
H10F H 0.0624 1.0374 1.1149 0.152 Uiso 1 1 calc R . .
C11F C 0.12116(9) 1.03989(9) 1.08605(9) 0.118 Uani 1 1 d R . .
H11F H 0.1186 1.0539 1.1011 0.142 Uiso 1 1 calc R . .
N1F N 0.15829(9) 1.02915(9) 1.05585(9) 0.104 Uani 1 1 d R . .
C12F C 0.16200(9) 1.00862(9) 1.03385(9) 0.115 Uani 1 1 d R . .
H12F H 0.1874 1.0013 1.0132 0.138 Uiso 1 1 calc R . .
C13F C 0.12858(9) 0.99882(9) 1.04205(9) 0.112 Uani 1 1 d R . .
H13F H 0.1311 0.9848 1.0270 0.134 Uiso 1 1 calc R . .
C14F C 0.0453(2) 1.0483(2) 0.8801(2) 0.102 Uani 1 1 d . . .
C15F C 0.05158(11) 1.11368(9) 0.82539(10) 0.153 Uani 1 1 d . . .
H15K H 0.0482 1.1404 0.8244 0.183 Uiso 1 1 calc R . .
H15L H 0.0277 1.1170 0.8201 0.183 Uiso 1 1 calc R . .
C16F C 0.09246(11) 1.09968(9) 0.79202(10) 0.112 Uani 1 1 d R . .
C17F C 0.09223(11) 1.12190(9) 0.75229(10) 0.154 Uani 1 1 d R . .
H17F H 0.0687 1.1448 0.7471 0.184 Uiso 1 1 calc R . .
C18F C 0.12641(11) 1.11069(9) 0.72018(10) 0.135 Uani 1 1 d R . .
H18F H 0.1263 1.1259 0.6930 0.162 Uiso 1 1 calc R . .
N2F N 0.16082(11) 1.07725(9) 0.72780(10) 0.136 Uani 1 1 d R . .
C19F C 0.16105(11) 1.05502(9) 0.76753(10) 0.154 Uani 1 1 d R . .
H19F H 0.1846 1.0322 0.7727 0.185 Uiso 1 1 calc R . .
C20F C 0.12687(11) 1.06623(9) 0.79964(10) 0.140 Uani 1 1 d R . .
H20F H 0.1270 1.0510 0.8268 0.168 Uiso 1 1 calc R . .
C21F C 0.0463(2) 0.9134(2) 0.9860(2) 0.104 Uani 1 1 d . . .
C22F C 0.04543(10) 0.85936(9) 0.97418(8) 0.133 Uani 1 1 d . . .
H22K H 0.0444 0.8555 0.9521 0.160 Uiso 1 1 calc R . .
H22L H 0.0184 0.8602 0.9962 0.160 Uiso 1 1 calc R . .
C23F C 0.07986(10) 0.82306(9) 0.99056(8) 0.105 Uani 1 1 d R . .
C24F C 0.07127(10) 0.78727(9) 1.01789(8) 0.138 Uani 1 1 d R . .
H24F H 0.0452 0.7853 1.0249 0.166 Uiso 1 1 calc R . .
C25F C 0.10076(10) 0.75437(9) 1.03496(8) 0.121 Uani 1 1 d R . .
H25F H 0.0949 0.7299 1.0536 0.146 Uiso 1 1 calc R . .
N3F N 0.13886(10) 0.75727(9) 1.02469(8) 0.108 Uani 1 1 d R . .
C26F C 0.14745(10) 0.79306(9) 0.99736(8) 0.117 Uani 1 1 d R . .
H26F H 0.1735 0.7950 0.9903 0.140 Uiso 1 1 calc R . .
C27F C 0.11795(10) 0.82596(9) 0.98030(8) 0.120 Uani 1 1 d R . .
H27F H 0.1238 0.8504 0.9616 0.144 Uiso 1 1 calc R . .
O1G O 0.1994(3) 0.8647(3) 1.2086(3) 0.232 Uani 1 1 d D . .
O2G O 0.2037(3) 0.7006(2) 1.2103(2) 0.204 Uani 1 1 d D . .
O3G O 0.3587(2) 0.7041(2) 1.2146(2) 0.190 Uani 1 1 d D . .
N4G N 0.2695(3) 0.8541(2) 1.1879(2) 0.178 Uani 1 1 d D . .
H4G H 0.2947 0.8382 1.1784 0.214 Uiso 1 1 calc R . .
N5G N 0.1632(3) 0.7672(3) 1.1951(2) 0.173 Uani 1 1 d D . .
H5G H 0.1589 0.7929 1.1891 0.208 Uiso 1 1 calc R . .
N6G N 0.34514(13) 0.67116(12) 1.19153(9) 0.178 Uani 1 1 d D . .
H6G H 0.3289 0.6696 1.1834 0.214 Uiso 1 1 calc R . .
C1G C 0.24506(13) 0.80207(12) 1.19689(9) 0.175 Uani 1 1 d RD . .
C2G C 0.21863(13) 0.78857(12) 1.19656(9) 0.152 Uani 1 1 d R . .
H2G H 0.1919 0.8067 1.1948 0.183 Uiso 1 1 calc R . .
C3G C 0.23124(13) 0.74859(12) 1.19885(9) 0.153 Uani 1 1 d RD . .
C4G C 0.27029(13) 0.72210(12) 1.20148(9) 0.170 Uani 1 1 d R . .
H4G H 0.2789 0.6948 1.2031 0.204 Uiso 1 1 calc R . .
C5G C 0.29672(13) 0.73559(12) 1.20181(9) 0.179 Uani 1 1 d RD . .
C6G C 0.28411(13) 0.77558(12) 1.19951(9) 0.161 Uani 1 1 d R . .
H6G1 H 0.3022 0.7848 1.1997 0.193 Uiso 1 1 calc R . .
C7G C 0.2351(3) 0.8451(3) 1.2003(3) 0.145 Uani 1 1 d D . .
C8G C 0.26188(10) 0.89318(11) 1.19160(10) 0.291 Uani 1 1 d D . .
H8G1 H 0.2881 0.8963 1.1853 0.349 Uiso 1 1 calc R . .
H8G2 H 0.2434 0.8948 1.2191 0.349 Uiso 1 1 calc R . .
C9G C 0.23874(10) 0.92814(11) 1.15594(10) 0.172 Uani 1 1 d RD . .
C10G C 0.21889(10) 0.96665(11) 1.15965(10) 0.142 Uani 1 1 d R . .
H10G H 0.2107 0.9697 1.1849 0.171 Uiso 1 1 calc R . .
C11G C 0.21108(10) 1.00073(11) 1.12634(10) 0.135 Uani 1 1 d R . .
H11G H 0.1975 1.0270 1.1289 0.162 Uiso 1 1 calc R . .
N1G N 0.22312(10) 0.99630(11) 1.08933(10) 0.098 Uani 1 1 d R . .
C12G C 0.24297(10) 0.95779(11) 1.08562(10) 0.122 Uani 1 1 d R . .
H12G H 0.2512 0.9548 1.0603 0.147 Uiso 1 1 calc R . .
C13G C 0.25079(10) 0.92371(11) 1.11892(10) 0.169 Uani 1 1 d R . .
H13G H 0.2644 0.8974 1.1164 0.203 Uiso 1 1 calc R . .
C14G C 0.1978(3) 0.7364(4) 1.2026(3) 0.184 Uani 1 1 d D . .
C15G C 0.13398(11) 0.75256(9) 1.19822(11) 0.186 Uani 1 1 d D . .
H15M H 0.1062 0.7736 1.2026 0.223 Uiso 1 1 calc R . .
H15N H 0.1323 0.7280 1.2226 0.223 Uiso 1 1 calc R . .
C16G C 0.14454(11) 0.74163(9) 1.15986(11) 0.146 Uani 1 1 d RD . .
C17G C 0.12290(11) 0.72144(9) 1.16160(11) 0.158 Uani 1 1 d R . .
H17G H 0.1010 0.7144 1.1856 0.189 Uiso 1 1 calc R . .
C18G C 0.13331(11) 0.71157(9) 1.12816(11) 0.138 Uani 1 1 d R . .
H18G H 0.1185 0.6978 1.1293 0.165 Uiso 1 1 calc R . .
N2G N 0.16535(11) 0.72189(9) 1.09298(11) 0.125 Uani 1 1 d R . .
C19G C 0.18698(11) 0.74208(9) 1.09124(11) 0.153 Uani 1 1 d R . .
H19G H 0.2089 0.7491 1.0672 0.184 Uiso 1 1 calc R . .
C20G C 0.17658(11) 0.75195(9) 1.12468(11) 0.161 Uani 1 1 d R . .
H20G H 0.1914 0.7657 1.1235 0.193 Uiso 1 1 calc R . .
C21G C 0.3323(3) 0.7042(2) 1.2054(3) 0.146 Uani 1 1 d D . .
C22G C 0.38433(13) 0.64174(11) 1.19140(12) 0.197 Uani 1 1 d D . .
H22M H 0.3859 0.6197 1.1854 0.236 Uiso 1 1 calc R . .
H22N H 0.3843 0.6301 1.2197 0.236 Uiso 1 1 calc R . .
C23G C 0.42600(13) 0.65064(11) 1.16373(12) 0.154 Uani 1 1 d RD . .
C24G C 0.46294(13) 0.62899(11) 1.17239(12) 0.210 Uani 1 1 d R . .
H24G H 0.4636 0.6083 1.1979 0.252 Uiso 1 1 calc R . .
C25G C 0.49897(13) 0.63768(11) 1.14371(12) 0.227 Uani 1 1 d R . .
H25G H 0.5242 0.6229 1.1496 0.272 Uiso 1 1 calc R . .
N3G N 0.49806(13) 0.66801(11) 1.10638(12) 0.135 Uani 1 1 d R . .
C26G C 0.46112(13) 0.68965(11) 1.09772(12) 0.159 Uani 1 1 d R . .
H26G H 0.4605 0.7104 1.0722 0.191 Uiso 1 1 calc R . .
C27G C 0.42509(13) 0.68097(11) 1.12640(12) 0.190 Uani 1 1 d R . .
H27G H 0.3998 0.6958 1.1205 0.228 Uiso 1 1 calc R . .
O1H O 0.3955(2) 1.0099(3) 1.0471(3) 0.246 Uani 1 1 d D . .
O2H O 0.56108(19) 0.86056(18) 1.04153(18) 0.152 Uani 1 1 d D . .
O3H O 0.54727(15) 1.02333(14) 0.89195(15) 0.114 Uani 1 1 d D . .
N4H N 0.40264(19) 1.05541(17) 0.9850(2) 0.128 Uani 1 1 d D . .
H4H H 0.4170 1.0624 0.9589 0.154 Uiso 1 1 calc R . .
N5H N 0.4956(2) 0.86595(16) 1.08456(18) 0.115 Uani 1 1 d D . .
H5H H 0.4692 0.8810 1.0901 0.138 Uiso 1 1 calc R . .
N6H N 0.58949(9) 0.95862(8) 0.89925(9) 0.120 Uani 1 1 d D . .
H6H H 0.5945 0.9323 0.9123 0.144 Uiso 1 1 calc R . .
C1H C 0.45973(9) 0.98638(8) 1.00169(9) 0.096 Uani 1 1 d RD . .
C2H C 0.47079(9) 0.94787(8) 1.02952(9) 0.113 Uani 1 1 d R . .
H2H H 0.4511 0.9401 1.0555 0.135 Uiso 1 1 calc R . .
C3H C 0.51066(9) 0.92069(8) 1.01937(9) 0.102 Uani 1 1 d RD . .
C4H C 0.53949(9) 0.93202(8) 0.98138(9) 0.100 Uani 1 1 d R . .
H4H1 H 0.5667 0.9134 0.9744 0.120 Uiso 1 1 calc R . .
C5H C 0.52844(9) 0.97053(8) 0.95355(9) 0.101 Uani 1 1 d RD . .
C6H C 0.48856(9) 0.99770(8) 0.96370(9) 0.102 Uani 1 1 d R . .
H6H1 H 0.4810 1.0240 0.9447 0.122 Uiso 1 1 calc R . .
C7H C 0.4167(3) 1.0167(3) 1.0108(3) 0.212 Uani 1 1 d D . .
C8H C 0.36322(9) 1.08510(8) 1.00148(9) 0.127 Uani 1 1 d D . .
H8H1 H 0.3612 1.1130 0.9818 0.152 Uiso 1 1 calc R . .
H8H2 H 0.3619 1.0843 1.0272 0.152 Uiso 1 1 calc R . .
C9H C 0.32672(9) 1.07272(8) 1.00917(9) 0.106 Uani 1 1 d RD . .
C10H C 0.28761(9) 1.09460(8) 1.02941(9) 0.143 Uani 1 1 d R . .
H10H H 0.2845 1.1156 1.0365 0.172 Uiso 1 1 calc R . .
C11H C 0.25299(9) 1.08574(8) 1.03922(9) 0.114 Uani 1 1 d R . .
H11H H 0.2263 1.1007 1.0531 0.136 Uiso 1 1 calc R . .
N1H N 0.25748(9) 1.05500(8) 1.02879(9) 0.093 Uani 1 1 d R . .
C12H C 0.29659(9) 1.03312(8) 1.00854(9) 0.126 Uani 1 1 d R . .
H12H H 0.2997 1.0121 1.0014 0.151 Uiso 1 1 calc R . .
C13H C 0.33121(9) 1.04197(8) 0.99873(9) 0.127 Uani 1 1 d R . .
H13H H 0.3579 1.0270 0.9849 0.152 Uiso 1 1 calc R . .
C14H C 0.5254(3) 0.8800(2) 1.0485(2) 0.103 Uani 1 1 d D . .
C15H C 0.50985(10) 0.82448(10) 1.11331(10) 0.129 Uani 1 1 d D . .
H15O H 0.5360 0.8206 1.1151 0.154 Uiso 1 1 calc R . .
H15P H 0.4888 0.8222 1.1407 0.154 Uiso 1 1 calc R . .
C16H C 0.51679(10) 0.79253(10) 1.10040(10) 0.116 Uani 1 1 d RD . .
C17H C 0.53343(10) 0.75250(10) 1.12287(10) 0.155 Uani 1 1 d R . .
H17H H 0.5394 0.7468 1.1459 0.186 Uiso 1 1 calc R . .
C18H C 0.54138(10) 0.72081(10) 1.11169(10) 0.155 Uani 1 1 d R . .
H18H H 0.5527 0.6934 1.1270 0.186 Uiso 1 1 calc R . .
N2H N 0.53269(10) 0.72915(10) 1.07803(10) 0.153 Uani 1 1 d R . .
C19H C 0.51606(10) 0.76918(10) 1.05556(10) 0.164 Uani 1 1 d R . .
H19H H 0.5101 0.7749 1.0326 0.197 Uiso 1 1 calc R . .
C20H C 0.50811(10) 0.80087(10) 1.06675(10) 0.149 Uani 1 1 d R . .
H20H H 0.4967 0.8282 1.0514 0.179 Uiso 1 1 calc R . .
C21H C 0.5546(2) 0.9875(2) 0.9126(2) 0.110 Uani 1 1 d D . .
C22H C 0.62028(9) 0.97756(8) 0.85743(9) 0.127 Uani 1 1 d D . .
H22O H 0.6225 1.0006 0.8585 0.153 Uiso 1 1 calc R . .
H22P H 0.6482 0.9568 0.8527 0.153 Uiso 1 1 calc R . .
C23H C 0.60553(9) 0.99165(8) 0.82415(9) 0.107 Uani 1 1 d RD . .
C24H C 0.62272(9) 1.01876(8) 0.78821(9) 0.140 Uani 1 1 d R . .
H24H H 0.6432 1.0263 0.7864 0.169 Uiso 1 1 calc R . .
C25H C 0.60991(9) 1.03478(8) 0.75495(9) 0.134 Uani 1 1 d R . .
H25H H 0.6217 1.0533 0.7304 0.161 Uiso 1 1 calc R . .
N3H N 0.57990(9) 1.02369(8) 0.75762(9) 0.110 Uani 1 1 d R . .
C26H C 0.56271(9) 0.99657(8) 0.79356(9) 0.120 Uani 1 1 d R . .
H26H H 0.5422 0.9890 0.7954 0.144 Uiso 1 1 calc R . .
C27H C 0.57552(9) 0.98055(8) 0.82683(9) 0.110 Uani 1 1 d R . .
H27H H 0.5638 0.9620 0.8514 0.132 Uiso 1 1 calc R . .
Pd1I Pd 1.057724(17) 0.192359(16) 0.192153(17) 0.088 Uani 1 1 d . . .
Pd2I Pd 0.707439(18) 0.542520(17) 0.542570(17) 0.095 Uani 1 1 d . . .
Pd3I Pd 1.06542(2) 0.207413(18) 0.544136(17) 0.118 Uani 1 1 d . . .
Pd4I Pd 0.70944(2) 0.18330(2) 0.560666(18) 0.128 Uani 1 1 d . . .
Pd5I Pd 0.68300(2) 0.544287(17) 0.207249(18) 0.117 Uani 1 1 d . . .
Pd6I Pd 1.04651(2) 0.560785(18) 0.18323(2) 0.126 Uani 1 1 d . . .
O1I O 1.04583(18) 0.03920(16) 0.38005(16) 0.138 Uani 1 1 d . . .
O2I O 1.0712(2) 0.04155(17) 0.52190(19) 0.160 Uani 1 1 d . . .
O3I O 0.90236(18) 0.03912(17) 0.54480(18) 0.149 Uani 1 1 d . . .
N4I N 1.0918(2) 0.0591(2) 0.3809(2) 0.148 Uani 1 1 d . . .
H4I H 1.0961 0.0695 0.3929 0.177 Uiso 1 1 calc R . .
N5I N 1.0088(3) 0.05282(18) 0.5680(2) 0.138 Uani 1 1 d . . .
H5I H 0.9819 0.0597 0.5742 0.165 Uiso 1 1 calc R . .
N6I N 0.90727(10) 0.05133(7) 0.48243(9) 0.130 Uani 1 1 d . . .
H6I H 0.9205 0.0588 0.4561 0.156 Uiso 1 1 calc R . .
C1I C 1.02970(10) 0.05110(7) 0.44031(9) 0.091 Uani 1 1 d R . .
C2I C 1.04338(10) 0.05051(7) 0.46685(9) 0.125 Uani 1 1 d R . .
H2I H 1.0706 0.0507 0.4580 0.150 Uiso 1 1 calc R . .
C3I C 1.01718(10) 0.04959(7) 0.50627(9) 0.103 Uani 1 1 d R . .
C4I C 0.97730(10) 0.04926(7) 0.51916(9) 0.132 Uani 1 1 d R . .
H4I1 H 0.9594 0.0486 0.5461 0.159 Uiso 1 1 calc R . .
C5I C 0.96362(10) 0.04985(7) 0.49262(9) 0.114 Uani 1 1 d R . .
C6I C 0.98982(10) 0.05077(7) 0.45320(9) 0.121 Uani 1 1 d R . .
H6I1 H 0.9805 0.0512 0.4351 0.145 Uiso 1 1 calc R . .
C7I C 1.0582(3) 0.0486(2) 0.3964(3) 0.140 Uani 1 1 d . . .
C8I C 1.12131(9) 0.05202(9) 0.34217(9) 0.134 Uani 1 1 d . . .
H8I1 H 1.1257 0.0248 0.3435 0.161 Uiso 1 1 calc R . .
H8I2 H 1.1483 0.0532 0.3366 0.161 Uiso 1 1 calc R . .
C9I C 1.10177(9) 0.08754(9) 0.30589(9) 0.130 Uani 1 1 d R . .
C10I C 1.12084(9) 0.08063(9) 0.26893(9) 0.130 Uani 1 1 d R . .
H10I H 1.1429 0.0561 0.2662 0.156 Uiso 1 1 calc R . .
C11I C 1.10766(9) 0.10968(9) 0.23591(9) 0.113 Uani 1 1 d R . .
H11I H 1.1207 0.1050 0.2106 0.136 Uiso 1 1 calc R . .
N1I N 1.07542(9) 0.14563(9) 0.23985(9) 0.096 Uani 1 1 d R . .
C12I C 1.05634(9) 0.15255(9) 0.27681(9) 0.121 Uani 1 1 d R . .
H12I H 1.0343 0.1771 0.2795 0.145 Uiso 1 1 calc R . .
C13I C 1.06951(9) 0.12350(9) 0.30984(9) 0.129 Uani 1 1 d R . .
H13I H 1.0565 0.1282 0.3351 0.155 Uiso 1 1 calc R . .
C14I C 1.0330(4) 0.0466(3) 0.5326(3) 0.147 Uani 1 1 d . . .
C15I C 1.02373(10) 0.04903(9) 0.59844(9) 0.170 Uani 1 1 d . . .
H15Q H 1.0491 0.0251 0.6004 0.204 Uiso 1 1 calc R . .
H15R H 1.0022 0.0455 0.6256 0.204 Uiso 1 1 calc R . .
C16I C 1.03331(10) 0.08949(9) 0.58352(9) 0.134 Uani 1 1 d R . .
C17I C 1.05257(10) 0.08966(9) 0.60480(9) 0.147 Uani 1 1 d R . .
H17I H 1.0596 0.0663 0.6268 0.176 Uiso 1 1 calc R . .
C18I C 1.06150(10) 0.12403(9) 0.59386(9) 0.127 Uani 1 1 d R . .
H18I H 1.0747 0.1241 0.6084 0.153 Uiso 1 1 calc R . .
N2I N 1.05116(10) 0.15823(9) 0.56164(9) 0.115 Uani 1 1 d R . .
C19I C 1.03189(10) 0.15807(9) 0.54036(9) 0.135 Uani 1 1 d R . .
H19I H 1.0248 0.1814 0.5183 0.162 Uiso 1 1 calc R . .
C20I C 1.02297(10) 0.12370(9) 0.55130(9) 0.163 Uani 1 1 d R . .
H20I H 1.0098 0.1236 0.5367 0.195 Uiso 1 1 calc R . .
C21I C 0.9228(3) 0.0473(2) 0.5064(3) 0.146 Uani 1 1 d . . .
C22I C 0.87041(11) 0.04445(10) 0.49625(9) 0.163 Uani 1 1 d . . .
H22Q H 0.8711 0.0185 0.5192 0.195 Uiso 1 1 calc R . .
H22R H 0.8688 0.0411 0.4742 0.195 Uiso 1 1 calc R . .
C23I C 0.82876(11) 0.07960(10) 0.51104(9) 0.134 Uani 1 1 d R . .
C24I C 0.79043(11) 0.07372(10) 0.53217(9) 0.142 Uani 1 1 d R . .
H24I H 0.7878 0.0496 0.5359 0.171 Uiso 1 1 calc R . .
C25I C 0.75598(11) 0.10308(10) 0.54790(9) 0.135 Uani 1 1 d R . .
H25I H 0.7298 0.0991 0.5623 0.162 Uiso 1 1 calc R . .
N3I N 0.75986(11) 0.13831(10) 0.54251(9) 0.121 Uani 1 1 d R . .
C26I C 0.79818(11) 0.14419(10) 0.52137(9) 0.140 Uani 1 1 d R . .
H26I H 0.8008 0.1683 0.5177 0.168 Uiso 1 1 calc R . .
C27I C 0.83263(11) 0.11483(10) 0.50564(9) 0.137 Uani 1 1 d R . .
H27I H 0.8588 0.1188 0.4912 0.164 Uiso 1 1 calc R . .
O1J O 0.84916(16) 0.16260(16) 0.30972(17) 0.126 Uani 1 1 d . . .
O2J O 0.66872(16) 0.27874(15) 0.36859(14) 0.113 Uani 1 1 d . . .
O3J O 0.78630(17) 0.33869(14) 0.19054(15) 0.117 Uani 1 1 d . . .
N4J N 0.86363(16) 0.18686(16) 0.2404(2) 0.102 Uani 1 1 d . . .
H4J H 0.8576 0.2071 0.2189 0.122 Uiso 1 1 calc R . .
N5J N 0.69292(19) 0.21159(18) 0.38171(17) 0.109 Uani 1 1 d . . .
H5J H 0.7117 0.1913 0.3726 0.131 Uiso 1 1 calc R . .
N6J N 0.71706(9) 0.35275(8) 0.21313(8) 0.094 Uani 1 1 d . . .
H6J H 0.6950 0.3464 0.2324 0.112 Uiso 1 1 calc R . .
C1J C 0.80090(9) 0.22415(8) 0.28048(8) 0.089 Uani 1 1 d R . .
C2J C 0.76822(9) 0.22032(8) 0.31696(8) 0.101 Uani 1 1 d R . .
H2J H 0.7713 0.1958 0.3393 0.122 Uiso 1 1 calc R . .
C3J C 0.73101(9) 0.25238(8) 0.32080(8) 0.095 Uani 1 1 d R . .
C4J C 0.72649(9) 0.28828(8) 0.28817(8) 0.095 Uani 1 1 d R . .
H4J1 H 0.7011 0.3102 0.2908 0.115 Uiso 1 1 calc R . .
C5J C 0.75918(9) 0.29212(8) 0.25169(8) 0.106 Uani 1 1 d R . .
C6J C 0.79638(9) 0.26006(8) 0.24785(8) 0.102 Uani 1 1 d R . .
H6J1 H 0.8187 0.2627 0.2229 0.123 Uiso 1 1 calc R . .
C7J C 0.8410(2) 0.1871(3) 0.2785(3) 0.118 Uani 1 1 d . . .
C8J C 0.89948(9) 0.14973(8) 0.23774(8) 0.135 Uani 1 1 d . . .
H8J1 H 0.9033 0.1414 0.2162 0.162 Uiso 1 1 calc R . .
H8J2 H 0.8952 0.1274 0.2639 0.162 Uiso 1 1 calc R . .
C9J C 0.94081(9) 0.15971(8) 0.22690(8) 0.102 Uani 1 1 d R . .
C10J C 0.98004(9) 0.13770(8) 0.20695(8) 0.103 Uani 1 1 d R . .
H10J H 0.9831 0.1172 0.1990 0.124 Uiso 1 1 calc R . .
C11J C 1.01470(9) 0.14564(8) 0.19860(8) 0.105 Uani 1 1 d R . .
H11J H 1.0415 0.1306 0.1850 0.125 Uiso 1 1 calc R . .
N1J N 1.01015(9) 0.17559(8) 0.21020(8) 0.098 Uani 1 1 d R . .
C12J C 0.97094(9) 0.19760(8) 0.23014(8) 0.113 Uani 1 1 d R . .
H12J H 0.9678 0.2181 0.2381 0.135 Uiso 1 1 calc R . .
C13J C 0.93626(9) 0.18966(8) 0.23850(8) 0.105 Uani 1 1 d R . .
H13J H 0.9095 0.2047 0.2521 0.126 Uiso 1 1 calc R . .
C14J C 0.6935(2) 0.2485(2) 0.3599(2) 0.101 Uani 1 1 d . . .
C15J C 0.65901(10) 0.20355(8) 0.42396(9) 0.139 Uani 1 1 d . . .
H15S H 0.6322 0.2255 0.4227 0.167 Uiso 1 1 calc R . .
H15T H 0.6556 0.1774 0.4320 0.167 Uiso 1 1 calc R . .
C16J C 0.67140(10) 0.20218(8) 0.45425(9) 0.111 Uani 1 1 d R . .
C17J C 0.64729(10) 0.18921(8) 0.49465(9) 0.109 Uani 1 1 d R . .
H17J H 0.6244 0.1820 0.5013 0.131 Uiso 1 1 calc R . .
C18J C 0.65665(10) 0.18683(8) 0.52527(9) 0.136 Uani 1 1 d R . .
H18J H 0.6402 0.1780 0.5529 0.163 Uiso 1 1 calc R . .
N2J N 0.69012(10) 0.19743(8) 0.51550(9) 0.136 Uani 1 1 d R . .
C19J C 0.71423(10) 0.21040(8) 0.47511(9) 0.146 Uani 1 1 d R . .
H19J H 0.7371 0.2176 0.4684 0.176 Uiso 1 1 calc R . .
C20J C 0.70487(10) 0.21278(8) 0.44447(9) 0.116 Uani 1 1 d R . .
H20J H 0.7214 0.2216 0.4169 0.139 Uiso 1 1 calc R . .
C21J C 0.7533(2) 0.3305(2) 0.2168(2) 0.102 Uani 1 1 d . . .
C22J C 0.71246(9) 0.38983(8) 0.17556(9) 0.131 Uani 1 1 d . . .
H22S H 0.6866 0.3968 0.1713 0.157 Uiso 1 1 calc R . .
H22T H 0.7362 0.3844 0.1512 0.157 Uiso 1 1 calc R . .
C23J C 0.71116(9) 0.42612(8) 0.18268(9) 0.110 Uani 1 1 d R . .
C24J C 0.69554(9) 0.46438(8) 0.15683(9) 0.125 Uani 1 1 d R . .
H24J H 0.6890 0.4668 0.1356 0.151 Uiso 1 1 calc R . .
C25J C 0.68948(9) 0.49904(8) 0.16207(9) 0.116 Uani 1 1 d R . .
H25J H 0.6788 0.5252 0.1444 0.139 Uiso 1 1 calc R . .
N3J N 0.69903(9) 0.49544(8) 0.19317(9) 0.112 Uani 1 1 d R . .
C26J C 0.71465(9) 0.45718(8) 0.21903(9) 0.115 Uani 1 1 d R . .
H26J H 0.7212 0.4547 0.2403 0.138 Uiso 1 1 calc R . .
C27J C 0.72072(9) 0.42252(8) 0.21378(9) 0.125 Uani 1 1 d R . .
H27J H 0.7314 0.3964 0.2315 0.150 Uiso 1 1 calc R . .
O1K O 1.0351(2) 0.38052(16) 0.03890(17) 0.140 Uani 1 1 d . . .
O2K O 0.86601(19) 0.52222(18) 0.04132(17) 0.147 Uani 1 1 d . . .
O3K O 1.0138(2) 0.5457(2) 0.03885(17) 0.153 Uani 1 1 d . . .
N4K N 0.9684(2) 0.38180(19) 0.05863(19) 0.130 Uani 1 1 d . . .
H4K H 0.9416 0.3947 0.0670 0.156 Uiso 1 1 calc R . .
N5K N 0.8690(2) 0.5687(2) 0.05251(19) 0.139 Uani 1 1 d . . .
H5K H 0.8833 0.5742 0.0595 0.167 Uiso 1 1 calc R . .
N6K N 1.05866(11) 0.48351(9) 0.05110(7) 0.129 Uani 1 1 d . . .
H6K H 1.0654 0.4573 0.0567 0.154 Uiso 1 1 calc R . .
C1K C 0.97950(11) 0.43977(9) 0.05098(7) 0.113 Uani 1 1 d R . .
C2K C 0.93979(11) 0.46645(9) 0.05088(7) 0.129 Uani 1 1 d R . .
H2K H 0.9208 0.4578 0.0515 0.155 Uiso 1 1 calc R . .
C3K C 0.92789(11) 0.50582(9) 0.04989(7) 0.115 Uani 1 1 d R . .
C4K C 0.95569(11) 0.51852(9) 0.04900(7) 0.141 Uani 1 1 d R . .
H4K1 H 0.9476 0.5454 0.0483 0.169 Uiso 1 1 calc R . .
C5K C 0.99540(11) 0.49185(9) 0.04910(7) 0.120 Uani 1 1 d R . .
C6K C 1.00730(11) 0.45247(9) 0.05010(7) 0.142 Uani 1 1 d R . .
H6K1 H 1.0344 0.4342 0.0502 0.171 Uiso 1 1 calc R . .
C7K C 0.9968(3) 0.3974(2) 0.0492(2) 0.128 Uani 1 1 d . . .
C8K C 0.98594(9) 0.34022(9) 0.05376(9) 0.146 Uani 1 1 d . . .
H8K1 H 1.0075 0.3408 0.0267 0.175 Uiso 1 1 calc R . .
H8K2 H 0.9635 0.3341 0.0552 0.175 Uiso 1 1 calc R . .
C9K C 1.00508(9) 0.30630(9) 0.08732(9) 0.128 Uani 1 1 d R . .
C10K C 1.03132(9) 0.26970(9) 0.07999(9) 0.120 Uani 1 1 d R . .
H10K H 1.0378 0.2672 0.0549 0.145 Uiso 1 1 calc R . .
C11K C 1.04815(9) 0.23680(9) 0.10931(9) 0.109 Uani 1 1 d R . .
H11K H 1.0661 0.2118 0.1043 0.131 Uiso 1 1 calc R . .
N1K N 1.03875(9) 0.24050(9) 0.14596(9) 0.095 Uani 1 1 d R . .
C12K C 1.01251(9) 0.27710(9) 0.15329(9) 0.118 Uani 1 1 d R . .
H12K H 1.0061 0.2796 0.1783 0.142 Uiso 1 1 calc R . .
C13K C 0.99567(9) 0.31000(9) 0.12397(9) 0.118 Uani 1 1 d R . .
H13K H 0.9777 0.3350 0.1290 0.142 Uiso 1 1 calc R . .
C14K C 0.8859(3) 0.5336(3) 0.0457(2) 0.128 Uani 1 1 d . . .
C15K C 0.82575(11) 0.60126(9) 0.04923(9) 0.185 Uani 1 1 d . . .
H15U H 0.8216 0.6045 0.0251 0.222 Uiso 1 1 calc R . .
H15V H 0.8239 0.6279 0.0468 0.222 Uiso 1 1 calc R . .
C16K C 0.79234(11) 0.58487(9) 0.08930(9) 0.119 Uani 1 1 d R . .
C17K C 0.75189(11) 0.60455(9) 0.08856(9) 0.140 Uani 1 1 d R . .
H17K H 0.7463 0.6258 0.0647 0.168 Uiso 1 1 calc R . .
C18K C 0.71958(11) 0.59319(9) 0.12265(9) 0.153 Uani 1 1 d R . .
H18K H 0.6919 0.6066 0.1221 0.184 Uiso 1 1 calc R . .
N2K N 0.72772(11) 0.56214(9) 0.15750(9) 0.124 Uani 1 1 d R . .
C19K C 0.76817(11) 0.54246(9) 0.15825(9) 0.124 Uani 1 1 d R . .
H19K H 0.7737 0.5212 0.1821 0.149 Uiso 1 1 calc R . .
C20K C 0.80048(11) 0.55382(9) 0.12415(9) 0.147 Uani 1 1 d R . .
H20K H 0.8281 0.5404 0.1247 0.176 Uiso 1 1 calc R . .
C21K C 1.0253(3) 0.5032(3) 0.0495(3) 0.151 Uani 1 1 d . . .
C22K C 1.08872(11) 0.49559(9) 0.04552(10) 0.150 Uani 1 1 d . . .
H22U H 1.0928 0.5178 0.0191 0.180 Uiso 1 1 calc R . .
H22V H 1.1151 0.4725 0.0437 0.180 Uiso 1 1 calc R . .
C23K C 1.07946(11) 0.51127(9) 0.08059(10) 0.134 Uani 1 1 d R . .
C24K C 1.10332(11) 0.53146(9) 0.07495(10) 0.153 Uani 1 1 d R . .
H24K H 1.1266 0.5347 0.0510 0.183 Uiso 1 1 calc R . .
C25K C 1.09320(11) 0.54687(9) 0.10438(10) 0.138 Uani 1 1 d R . .
H25K H 1.1095 0.5607 0.1005 0.165 Uiso 1 1 calc R . .
N3K N 1.05920(11) 0.54208(9) 0.13945(10) 0.122 Uani 1 1 d R . .
C26K C 1.03534(11) 0.52188(9) 0.14508(10) 0.139 Uani 1 1 d R . .
H26K H 1.0121 0.5186 0.1691 0.167 Uiso 1 1 calc R . .
C27K C 1.04546(11) 0.50647(9) 0.11565(10) 0.128 Uani 1 1 d R . .
H27K H 1.0291 0.4927 0.1195 0.154 Uiso 1 1 calc R . .
O1L O 1.17881(16) 0.30857(16) 0.16254(15) 0.122 Uani 1 1 d . . .
O2L O 1.18425(15) 0.36850(15) 0.27817(16) 0.119 Uani 1 1 d . . .
O3L O 1.18452(16) 0.18950(15) 0.33960(15) 0.121 Uani 1 1 d . . .
N4L N 1.21057(17) 0.24002(19) 0.18574(17) 0.104 Uani 1 1 d . . .
H4L H 1.2201 0.2183 0.2045 0.124 Uiso 1 1 calc R . .
N5L N 1.21434(17) 0.38092(18) 0.21133(18) 0.110 Uani 1 1 d . . .
H5L H 1.2248 0.3719 0.1910 0.131 Uiso 1 1 calc R . .
N6L N 1.21675(7) 0.21307(8) 0.35303(8) 0.098 Uani 1 1 d . . .
H6L H 1.2258 0.2324 0.3465 0.117 Uiso 1 1 calc R . .
C1L C 1.19473(7) 0.28024(8) 0.22364(8) 0.086 Uani 1 1 d R . .
C2L C 1.19515(7) 0.31671(8) 0.21942(8) 0.102 Uani 1 1 d R . .
H2L H 1.1946 0.3388 0.1947 0.122 Uiso 1 1 calc R . .
C3L C 1.19634(7) 0.32086(8) 0.25136(8) 0.095 Uani 1 1 d R . .
C4L C 1.19711(7) 0.28853(8) 0.28754(8) 0.096 Uani 1 1 d R . .
H4L1 H 1.1979 0.2914 0.3094 0.115 Uiso 1 1 calc R . .
C5L C 1.19670(7) 0.25206(8) 0.29177(8) 0.100 Uani 1 1 d R . .
C6L C 1.19550(7) 0.24791(8) 0.25982(8) 0.097 Uani 1 1 d R . .
H6L1 H 1.1952 0.2230 0.2627 0.117 Uiso 1 1 calc R . .
C7L C 1.1939(2) 0.2772(2) 0.1889(2) 0.103 Uani 1 1 d . . .
C8L C 1.21228(9) 0.23716(8) 0.15027(8) 0.119 Uani 1 1 d . . .
H8L1 H 1.2382 0.2158 0.1414 0.142 Uiso 1 1 calc R . .
H8L2 H 1.2124 0.2633 0.1278 0.142 Uiso 1 1 calc R . .
C9L C 1.17315(9) 0.22640(8) 0.16003(8) 0.098 Uani 1 1 d R . .
C10L C 1.17588(9) 0.20626(8) 0.13820(8) 0.116 Uani 1 1 d R . .
H10L H 1.2013 0.1979 0.1181 0.139 Uiso 1 1 calc R . .
C11L C 1.14143(9) 0.19839(8) 0.14583(8) 0.102 Uani 1 1 d R . .
H11L H 1.1433 0.1846 0.1309 0.123 Uiso 1 1 calc R . .
N1L N 1.10427(9) 0.21066(8) 0.17528(8) 0.087 Uani 1 1 d R . .
C12L C 1.10154(9) 0.23080(8) 0.19710(8) 0.096 Uani 1 1 d R . .
H12L H 1.0761 0.2392 0.2172 0.115 Uiso 1 1 calc R . .
C13L C 1.13598(9) 0.23868(8) 0.18947(8) 0.101 Uani 1 1 d R . .
H13L H 1.1341 0.2524 0.2044 0.121 Uiso 1 1 calc R . .
C14L C 1.1979(2) 0.3596(2) 0.2474(2) 0.098 Uani 1 1 d . . .
C15L C 1.21610(10) 0.42161(9) 0.20314(8) 0.125 Uani 1 1 d . . .
H15W H 1.2370 0.4297 0.1764 0.150 Uiso 1 1 calc R . .
H15$ H 1.2237 0.4197 0.2244 0.150 Uiso 1 1 calc R . .
C16L C 1.17088(10) 0.45427(9) 0.20349(8) 0.107 Uani 1 1 d R . .
C17L C 1.16869(10) 0.49445(9) 0.18961(8) 0.113 Uani 1 1 d R . .
H17L H 1.1924 0.5005 0.1828 0.136 Uiso 1 1 calc R . .
C18L C 1.13186(10) 0.52578(9) 0.18566(8) 0.141 Uani 1 1 d R . .
H18L H 1.1304 0.5532 0.1762 0.169 Uiso 1 1 calc R . .
N2L N 1.09721(10) 0.51692(9) 0.19559(8) 0.126 Uani 1 1 d R . .
C19L C 1.09938(10) 0.47674(9) 0.20946(8) 0.122 Uani 1 1 d R . .
H19L H 1.0757 0.4707 0.2162 0.147 Uiso 1 1 calc R . .
C20L C 1.13622(10) 0.44541(9) 0.21341(8) 0.112 Uani 1 1 d R . .
H20L H 1.1377 0.4180 0.2229 0.135 Uiso 1 1 calc R . .
C21L C 1.1989(2) 0.2160(2) 0.3304(2) 0.102 Uani 1 1 d . . .
C22L C 1.22124(10) 0.17631(9) 0.38978(9) 0.127 Uani 1 1 d . . .
H22W H 1.2457 0.1707 0.3956 0.152 Uiso 1 1 calc R . .
H22$ H 1.2250 0.1523 0.3852 0.152 Uiso 1 1 calc R . .
C23L C 1.18087(10) 0.18489(9) 0.42644(9) 0.106 Uani 1 1 d R . .
C24L C 1.18332(10) 0.15900(9) 0.46494(9) 0.132 Uani 1 1 d R . .
H24L H 1.2088 0.1384 0.4679 0.159 Uiso 1 1 calc R . .
C25L C 1.14848(10) 0.16327(9) 0.49914(9) 0.116 Uani 1 1 d R . .
H25L H 1.1502 0.1456 0.5255 0.139 Uiso 1 1 calc R . .
N3L N 1.11119(10) 0.19342(9) 0.49484(9) 0.115 Uani 1 1 d R . .
C26L C 1.10874(10) 0.21931(9) 0.45634(9) 0.122 Uani 1 1 d R . .
H26L H 1.0833 0.2399 0.4534 0.146 Uiso 1 1 calc R . .
C27L C 1.14358(10) 0.21504(9) 0.42214(9) 0.136 Uani 1 1 d R . .
H27L H 1.1419 0.2327 0.3958 0.163 Uiso 1 1 calc R . .
O1M O 0.7249(3) 0.3628(3) 0.7077(3) 0.262 Uani 1 1 d D . .
O2M O 0.7231(2) 0.2045(2) 0.71503(19) 0.174 Uani 1 1 d D . .
O3M O 0.8870(3) 0.1988(3) 0.7113(3) 0.232 Uani 1 1 d D . .
N4M N 0.6884(3) 0.3522(2) 0.6863(3) 0.198 Uani 1 1 d D . .
H4M H 0.6844 0.3396 0.6762 0.238 Uiso 1 1 calc R . .
N5M N 0.7914(3) 0.1676(2) 0.6930(2) 0.172 Uani 1 1 d D . .
H5M H 0.8178 0.1652 0.6833 0.207 Uiso 1 1 calc R . .
N6M N 0.87146(13) 0.26664(13) 0.69333(9) 0.178 Uani 1 1 d D . .
H6M H 0.8551 0.2915 0.6845 0.214 Uiso 1 1 calc R . .
C1M C 0.75939(13) 0.30128(13) 0.69844(9) 0.169 Uani 1 1 d RD . .
C2M C 0.74369(13) 0.27614(13) 0.69944(9) 0.186 Uani 1 1 d RD . .
H2M H 0.7160 0.2860 0.6999 0.223 Uiso 1 1 calc R . .
C3M C 0.76854(13) 0.23656(13) 0.69973(9) 0.171 Uani 1 1 d RD . .
C4M C 0.80911(13) 0.22213(13) 0.69902(9) 0.157 Uani 1 1 d R . .
H4M H 0.8261 0.1951 0.6992 0.188 Uiso 1 1 calc R . .
C5M C 0.82481(13) 0.24726(13) 0.69802(9) 0.173 Uani 1 1 d RD . .
C6M C 0.79996(13) 0.28684(13) 0.69773(9) 0.171 Uani 1 1 d R . .
H6M1 H 0.8107 0.3040 0.6970 0.205 Uiso 1 1 calc R . .
C7M C 0.7207(4) 0.3406(3) 0.6988(4) 0.200 Uani 1 1 d D . .
C8M C 0.66344(11) 0.38929(11) 0.69374(11) 0.223 Uani 1 1 d D . .
H8M1 H 0.6670 0.3881 0.7173 0.268 Uiso 1 1 calc R . .
H8M2 H 0.6341 0.3926 0.7014 0.268 Uiso 1 1 calc R . .
C9M C 0.67308(11) 0.42906(11) 0.65586(11) 0.178 Uani 1 1 d RD . .
C10M C 0.65230(11) 0.46789(11) 0.65884(11) 0.148 Uani 1 1 d R . .
H10M H 0.6313 0.4718 0.6835 0.178 Uiso 1 1 calc R . .
C11M C 0.66220(11) 0.50096(11) 0.62574(11) 0.143 Uani 1 1 d R . .
H11M H 0.6480 0.5275 0.6278 0.171 Uiso 1 1 calc R . .
N1M N 0.69288(11) 0.49521(11) 0.58966(11) 0.109 Uani 1 1 d R . .
C12M C 0.71366(11) 0.45638(11) 0.58668(11) 0.127 Uani 1 1 d R . .
H12M H 0.7346 0.4524 0.5620 0.153 Uiso 1 1 calc R . .
C13M C 0.70376(11) 0.42331(11) 0.61977(11) 0.160 Uani 1 1 d R . .
H13M H 0.7180 0.3968 0.6177 0.192 Uiso 1 1 calc R . .
C14M C 0.7595(3) 0.2030(3) 0.7046(3) 0.155 Uani 1 1 d D . .
C15M C 0.77913(12) 0.13680(13) 0.69781(12) 0.187 Uani 1 1 d D . .
H15$ H 0.7579 0.1307 0.7249 0.224 Uiso 1 1 calc R . .
H15 H 0.8034 0.1117 0.6970 0.224 Uiso 1 1 calc R . .
C16M C 0.76071(12) 0.14899(13) 0.66384(12) 0.192 Uani 1 1 d RD . .
C17M C 0.76608(12) 0.18418(13) 0.63076(12) 0.193 Uani 1 1 d R . .
H17M H 0.7784 0.2014 0.6275 0.231 Uiso 1 1 calc R . .
C18M C 0.74811(12) 0.18993(13) 0.60014(12) 0.170 Uani 1 1 d R . .
H18M H 0.7507 0.2118 0.5751 0.204 Uiso 1 1 calc R . .
N2M N 0.73033(12) 0.16691(13) 0.60711(12) 0.145 Uani 1 1 d R . .
C19M C 0.72733(12) 0.13583(13) 0.64043(12) 0.218 Uani 1 1 d R . .
H19M H 0.7153 0.1191 0.6422 0.262 Uiso 1 1 calc R . .
C20M C 0.73753(12) 0.12423(13) 0.67053(12) 0.213 Uani 1 1 d R . .
H20M H 0.7314 0.1024 0.6947 0.256 Uiso 1 1 calc R . .
C21M C 0.8648(4) 0.2311(4) 0.7053(4) 0.235 Uani 1 1 d D . .
C22M C 0.91028(12) 0.25554(9) 0.69795(10) 0.186 Uani 1 1 d D . .
H22$ H 0.9116 0.2328 0.7238 0.223 Uiso 1 1 calc R . .
H22 H 0.9106 0.2789 0.7002 0.223 Uiso 1 1 calc R . .
C23M C 0.95352(12) 0.24134(9) 0.65983(10) 0.141 Uani 1 1 d RD . .
C24M C 0.99370(12) 0.22016(9) 0.66128(10) 0.158 Uani 1 1 d R . .
H24M H 0.9990 0.2119 0.6855 0.189 Uiso 1 1 calc R . .
C25M C 1.02617(12) 0.21102(9) 0.62732(10) 0.129 Uani 1 1 d R . .
H25M H 1.0536 0.1965 0.6283 0.155 Uiso 1 1 calc R . .
N3M N 1.01848(12) 0.22306(9) 0.59191(10) 0.126 Uani 1 1 d R . .
C26M C 0.97830(12) 0.24424(9) 0.59046(10) 0.152 Uani 1 1 d R . .
H26M H 0.9730 0.2525 0.5663 0.183 Uiso 1 1 calc R . .
C27M C 0.94583(12) 0.25338(9) 0.62442(10) 0.148 Uani 1 1 d R . .
H27M H 0.9184 0.2679 0.6234 0.178 Uiso 1 1 calc R . .
O1N O 0.54719(16) 0.50811(16) 0.55038(19) 0.128 Uani 1 1 d . . .
O2N O 0.5380(2) 0.36059(18) 0.54073(19) 0.152 Uani 1 1 d . . .
O3N O 0.53781(16) 0.52367(16) 0.39175(15) 0.119 Uani 1 1 d . . .
N4N N 0.55691(18) 0.55240(19) 0.4876(2) 0.125 Uani 1 1 d . . .
H4N H 0.5614 0.5575 0.4620 0.150 Uiso 1 1 calc R . .
N5N N 0.55394(19) 0.36594(19) 0.58387(19) 0.124 Uani 1 1 d . . .
H5N H 0.5610 0.3806 0.5886 0.148 Uiso 1 1 calc R . .
N6N N 0.55286(7) 0.45794(8) 0.39961(9) 0.117 Uani 1 1 d . . .
H6N H 0.5609 0.4318 0.4133 0.140 Uiso 1 1 calc R . .
C1N C 0.55221(7) 0.48800(8) 0.50100(9) 0.089 Uani 1 1 d R . .
C2N C 0.55119(7) 0.44974(8) 0.52910(9) 0.107 Uani 1 1 d R . .
H2N H 0.5521 0.4422 0.5553 0.129 Uiso 1 1 calc R . .
C3N C 0.54879(7) 0.42248(8) 0.51893(9) 0.103 Uani 1 1 d R . .
C4N C 0.54741(7) 0.43348(8) 0.48066(9) 0.093 Uani 1 1 d R . .
H4N1 H 0.5458 0.4148 0.4737 0.111 Uiso 1 1 calc R . .
C5N C 0.54843(7) 0.47174(8) 0.45256(9) 0.092 Uani 1 1 d R . .
C6N C 0.55083(7) 0.49900(8) 0.46273(9) 0.108 Uani 1 1 d R . .
H6N1 H 0.5515 0.5251 0.4435 0.130 Uiso 1 1 calc R . .
C7N C 0.5533(2) 0.5169(3) 0.5143(3) 0.129 Uani 1 1 d . . .
C8N C 0.55359(10) 0.58536(9) 0.50002(9) 0.212 Uani 1 1 d . . .
H8N1 H 0.5510 0.6117 0.4776 0.254 Uiso 1 1 calc R . .
H8N2 H 0.5289 0.5890 0.5243 0.254 Uiso 1 1 calc R . .
C9N C 0.59227(10) 0.57090(9) 0.50905(9) 0.107 Uani 1 1 d R . .
C10N C 0.58953(10) 0.59334(9) 0.52855(9) 0.146 Uani 1 1 d R . .
H10N H 0.5645 0.6145 0.5355 0.175 Uiso 1 1 calc R . .
C11N C 0.62339(10) 0.58487(9) 0.53786(9) 0.122 Uani 1 1 d R . .
H11N H 0.6215 0.6002 0.5512 0.146 Uiso 1 1 calc R . .
N1N N 0.65999(10) 0.55395(9) 0.52766(9) 0.108 Uani 1 1 d R . .
C12N C 0.66273(10) 0.53151(9) 0.50816(9) 0.127 Uani 1 1 d R . .
H12N H 0.6877 0.5104 0.5012 0.152 Uiso 1 1 calc R . .
C13N C 0.62887(10) 0.53998(9) 0.49885(9) 0.134 Uani 1 1 d R . .
H13N H 0.6307 0.5246 0.4855 0.161 Uiso 1 1 calc R . .
C14N C 0.5461(2) 0.3790(2) 0.5506(3) 0.110 Uani 1 1 d . . .
C15N C 0.55071(10) 0.32692(9) 0.61266(9) 0.137 Uani 1 1 d . . .
H15$ H 0.5270 0.3233 0.6136 0.165 Uiso 1 1 calc R . .
H15 H 0.5454 0.3257 0.6401 0.165 Uiso 1 1 calc R . .
C16N C 0.59051(10) 0.29248(9) 0.60111(9) 0.106 Uani 1 1 d R . .
C17N C 0.59010(10) 0.25278(9) 0.62306(9) 0.149 Uani 1 1 d R . .
H17N H 0.5664 0.2476 0.6456 0.179 Uiso 1 1 calc R . .
C18N C 0.62435(10) 0.22064(9) 0.61197(9) 0.155 Uani 1 1 d R . .
H18N H 0.6241 0.1935 0.6270 0.186 Uiso 1 1 calc R . .
N2N N 0.65900(10) 0.22818(9) 0.57893(9) 0.131 Uani 1 1 d R . .
C19N C 0.65941(10) 0.26788(9) 0.55698(9) 0.154 Uani 1 1 d R . .
H19N H 0.6831 0.2730 0.5344 0.184 Uiso 1 1 calc R . .
C20N C 0.62517(10) 0.30002(9) 0.56808(9) 0.147 Uani 1 1 d R . .
H20N H 0.6254 0.3271 0.5531 0.176 Uiso 1 1 calc R . .
C21N C 0.5451(2) 0.4868(2) 0.4133(3) 0.116 Uani 1 1 d . . .
C22N C 0.54650(11) 0.47422(8) 0.35754(9) 0.124 Uani 1 1 d . . .
H22$ H 0.5474 0.4516 0.3530 0.148 Uiso 1 1 calc R . .
H22 H 0.5188 0.4952 0.3585 0.148 Uiso 1 1 calc R . .
C23N C 0.57786(11) 0.49141(8) 0.32411(9) 0.110 Uani 1 1 d R . .
C24N C 0.56901(11) 0.51971(8) 0.28865(9) 0.143 Uani 1 1 d R . .
H24N H 0.5426 0.5278 0.2869 0.172 Uiso 1 1 calc R . .
C25N C 0.59885(11) 0.53620(8) 0.25569(9) 0.133 Uani 1 1 d R . .
H25N H 0.5928 0.5555 0.2315 0.159 Uiso 1 1 calc R . .
N3N N 0.63755(11) 0.52441(8) 0.25818(9) 0.104 Uani 1 1 d R . .
C26N C 0.64641(11) 0.49611(8) 0.29365(9) 0.117 Uani 1 1 d R . .
H26N H 0.6729 0.4881 0.2954 0.141 Uiso 1 1 calc R . .
C27N C 0.61656(11) 0.47961(8) 0.32661(9) 0.121 Uani 1 1 d R . .
H27N H 0.6226 0.4603 0.3509 0.145 Uiso 1 1 calc R . .
O1O O 0.7014(3) 0.7080(2) 0.3634(2) 0.222 Uani 1 1 d D . .
O2O O 0.7048(3) 0.7110(2) 0.1985(2) 0.217 Uani 1 1 d D . .
O3O O 0.8560(3) 0.71521(18) 0.2051(2) 0.196 Uani 1 1 d D . .
N4O N 0.7716(4) 0.6886(2) 0.3493(2) 0.216 Uani 1 1 d D . .
H4O H 0.7977 0.6821 0.3338 0.260 Uiso 1 1 calc R . .
N5O N 0.6650(3) 0.6949(2) 0.2668(3) 0.189 Uani 1 1 d D . .
H5O H 0.6616 0.6887 0.2924 0.226 Uiso 1 1 calc R . .
N6O N 0.84849(14) 0.69001(7) 0.16839(12) 0.181 Uani 1 1 d D . .
H6O H 0.8367 0.6754 0.1696 0.217 Uiso 1 1 calc R . .
C1O C 0.74878(14) 0.69884(7) 0.29885(12) 0.173 Uani 1 1 d RD . .
C2O C 0.72000(14) 0.69831(7) 0.28849(12) 0.156 Uani 1 1 d R . .
H2O H 0.6934 0.6977 0.3079 0.187 Uiso 1 1 calc R . .
C3O C 0.73013(14) 0.69875(7) 0.24975(12) 0.179 Uani 1 1 d RD . .
C4O C 0.76905(14) 0.69970(7) 0.22137(12) 0.193 Uani 1 1 d R . .
H4O1 H 0.7760 0.7000 0.1949 0.232 Uiso 1 1 calc R . .
C5O C 0.79782(14) 0.70022(7) 0.23174(12) 0.181 Uani 1 1 d RD . .
C6O C 0.78769(14) 0.69979(7) 0.27048(12) 0.183 Uani 1 1 d R . .
H6O1 H 0.8074 0.7001 0.2776 0.220 Uiso 1 1 calc R . .
C7O C 0.7365(4) 0.6985(3) 0.3408(3) 0.203 Uani 1 1 d D . .
C8O C 0.75552(10) 0.69170(9) 0.38886(11) 0.281 Uani 1 1 d D . .
H8O1 H 0.7301 0.7158 0.3898 0.337 Uiso 1 1 calc R . .
H8O2 H 0.7759 0.6979 0.3908 0.337 Uiso 1 1 calc R . .
C9O C 0.74423(10) 0.65556(9) 0.42894(11) 0.182 Uani 1 1 d RD . .
C10O C 0.72115(10) 0.65966(9) 0.46726(11) 0.158 Uani 1 1 d R . .
H10O H 0.7134 0.6845 0.4709 0.189 Uiso 1 1 calc R . .
C11O C 0.70943(10) 0.62739(9) 0.50024(11) 0.140 Uani 1 1 d R . .
H11O H 0.6937 0.6302 0.5264 0.168 Uiso 1 1 calc R . .
N1O N 0.72077(10) 0.59102(9) 0.49492(11) 0.101 Uani 1 1 d R . .
C12O C 0.74384(10) 0.58692(9) 0.45661(11) 0.116 Uani 1 1 d R . .
H12O H 0.7516 0.5621 0.4530 0.139 Uiso 1 1 calc R . .
C13O C 0.75557(10) 0.61919(9) 0.42362(11) 0.160 Uani 1 1 d R . .
H13O H 0.7713 0.6164 0.3974 0.192 Uiso 1 1 calc R . .
C14O C 0.7002(4) 0.7024(3) 0.2337(4) 0.221 Uani 1 1 d D . .
C15O C 0.63474(11) 0.69901(9) 0.25202(9) 0.215 Uani 1 1 d D . .
H15$ H 0.6339 0.7231 0.2271 0.258 Uiso 1 1 calc R . .
H15 H 0.6070 0.7046 0.2728 0.258 Uiso 1 1 calc R . .
C16O C 0.64326(11) 0.66005(9) 0.24178(9) 0.147 Uani 1 1 d RD . .
C17O C 0.62199(11) 0.66154(9) 0.22137(9) 0.155 Uani 1 1 d R . .
H17O H 0.5999 0.6854 0.2144 0.187 Uiso 1 1 calc R . .
C18O C 0.63299(11) 0.62809(9) 0.21123(9) 0.157 Uani 1 1 d R . .
H18O H 0.6185 0.6291 0.1973 0.189 Uiso 1 1 calc R . .
N2O N 0.66526(11) 0.59314(9) 0.22150(9) 0.124 Uani 1 1 d R . .
C19O C 0.68653(11) 0.59164(9) 0.24191(9) 0.131 Uani 1 1 d R . .
H19O H 0.7086 0.5678 0.2489 0.158 Uiso 1 1 calc R . .
C20O C 0.67553(11) 0.62510(9) 0.25205(9) 0.148 Uani 1 1 d R . .
H20O H 0.6901 0.6241 0.2660 0.178 Uiso 1 1 calc R . .
C21O C 0.8355(3) 0.7039(3) 0.1995(3) 0.183 Uani 1 1 d D . .
C22O C 0.88239(14) 0.70089(10) 0.13407(11) 0.211 Uani 1 1 d D . .
H22$ H 0.8810 0.7282 0.1294 0.254 Uiso 1 1 calc R . .
H22 H 0.8823 0.7010 0.1093 0.254 Uiso 1 1 calc R . .
C23O C 0.92568(14) 0.66438(10) 0.14624(11) 0.168 Uani 1 1 d RD . .
C24O C 0.96410(14) 0.67002(10) 0.12596(11) 0.229 Uani 1 1 d R . .
H24O H 0.9673 0.6939 0.1034 0.275 Uiso 1 1 calc R . .
C25O C 0.99781(14) 0.64072(10) 0.13870(11) 0.205 Uani 1 1 d R . .
H25O H 1.0241 0.6446 0.1248 0.246 Uiso 1 1 calc R . .
N3O N 0.99310(14) 0.60578(10) 0.17172(11) 0.134 Uani 1 1 d R . .
C26O C 0.95468(14) 0.60013(10) 0.19201(11) 0.186 Uani 1 1 d R . .
H26O H 0.9515 0.5763 0.2146 0.223 Uiso 1 1 calc R . .
C27O C 0.92097(14) 0.62944(10) 0.17927(11) 0.185 Uani 1 1 d R . .
H27O H 0.8947 0.6256 0.1931 0.222 Uiso 1 1 calc R . .
O1P O 0.89374(16) 0.55057(18) 0.50797(16) 0.124 Uani 1 1 d . . .
O2P O 1.06163(19) 0.54130(18) 0.35958(17) 0.152 Uani 1 1 d . . .
O3P O 1.04740(14) 0.39205(15) 0.52357(14) 0.112 Uani 1 1 d . . .
N4P N 0.90285(18) 0.48810(19) 0.55230(17) 0.109 Uani 1 1 d . . .
H4P H 0.9186 0.4624 0.5576 0.130 Uiso 1 1 calc R . .
N5P N 0.9972(2) 0.58372(19) 0.36624(18) 0.117 Uani 1 1 d . . .
H5P H 0.9709 0.5885 0.3816 0.140 Uiso 1 1 calc R . .
N6P N 1.08991(9) 0.39803(9) 0.45678(9) 0.123 Uani 1 1 d . . .
H6P H 1.0934 0.4104 0.4306 0.148 Uiso 1 1 calc R . .
C1P C 0.95875(9) 0.50253(9) 0.48783(9) 0.093 Uani 1 1 d R . .
C2P C 0.96961(9) 0.53080(9) 0.44961(9) 0.098 Uani 1 1 d R . .
H2P H 0.9501 0.5571 0.4425 0.118 Uiso 1 1 calc R . .
C3P C 1.00908(9) 0.52061(9) 0.42185(9) 0.104 Uani 1 1 d R . .
C4P C 1.03769(9) 0.48216(9) 0.43231(9) 0.104 Uani 1 1 d R . .
H4P1 H 1.0647 0.4752 0.4133 0.125 Uiso 1 1 calc R . .
C5P C 1.02682(9) 0.45390(9) 0.47053(9) 0.101 Uani 1 1 d R . .
C6P C 0.98735(9) 0.46408(9) 0.49829(9) 0.100 Uani 1 1 d R . .
H6P1 H 0.9799 0.4448 0.5244 0.120 Uiso 1 1 calc R . .
C7P C 0.9157(2) 0.5150(3) 0.5168(3) 0.116 Uani 1 1 d . . .
C8P C 0.86291(10) 0.50042(8) 0.58279(9) 0.118 Uani 1 1 d . . .
H8P1 H 0.8595 0.5255 0.5851 0.141 Uiso 1 1 calc R . .
H8P2 H 0.8622 0.4788 0.6096 0.141 Uiso 1 1 calc R . .
C9P C 0.82765(10) 0.50798(8) 0.57130(9) 0.111 Uani 1 1 d R . .
C10P C 0.78866(10) 0.52812(8) 0.59344(9) 0.131 Uani 1 1 d R . .
H10P H 0.7858 0.5348 0.6147 0.157 Uiso 1 1 calc R . .
C11P C 0.75389(10) 0.53846(8) 0.58452(9) 0.113 Uani 1 1 d R . .
H11P H 0.7272 0.5522 0.5997 0.136 Uiso 1 1 calc R . .
N1P N 0.75811(10) 0.52866(8) 0.55347(9) 0.106 Uani 1 1 d R . .
C12P C 0.79710(10) 0.50851(8) 0.53134(9) 0.120 Uani 1 1 d R . .
H12P H 0.8000 0.5018 0.5101 0.144 Uiso 1 1 calc R . .
C13P C 0.83187(10) 0.49817(8) 0.54025(9) 0.132 Uani 1 1 d R . .
H13P H 0.8585 0.4844 0.5251 0.159 Uiso 1 1 calc R . .
C14P C 1.0260(3) 0.5499(3) 0.3789(2) 0.114 Uani 1 1 d . . .
C15P C 1.01063(10) 0.61397(9) 0.32463(10) 0.146 Uani 1 1 d . . .
H15$ H 0.9897 0.6414 0.3230 0.175 Uiso 1 1 calc R . .
H15 H 1.0374 0.6153 0.3196 0.175 Uiso 1 1 calc R . .
C16P C 1.01502(10) 0.60001(9) 0.29371(10) 0.115 Uani 1 1 d R . .
C17P C 1.03280(10) 0.62230(9) 0.25405(10) 0.134 Uani 1 1 d R . .
H17P H 1.0389 0.6449 0.2490 0.161 Uiso 1 1 calc R . .
C18P C 1.04161(10) 0.61148(9) 0.22178(10) 0.142 Uani 1 1 d R . .
H18P H 1.0538 0.6267 0.1947 0.170 Uiso 1 1 calc R . .
N2P N 1.03264(10) 0.57838(9) 0.22917(10) 0.142 Uani 1 1 d R . .
C19P C 1.01487(10) 0.55609(9) 0.26882(10) 0.151 Uani 1 1 d R . .
H19P H 1.0087 0.5335 0.2739 0.181 Uiso 1 1 calc R . .
C20P C 1.00605(10) 0.56690(9) 0.30109(10) 0.146 Uani 1 1 d R . .
H20P H 0.9939 0.5517 0.3282 0.176 Uiso 1 1 calc R . .
C21P C 1.0556(3) 0.4128(2) 0.4855(2) 0.118 Uani 1 1 d . . .
C22P C 1.12233(10) 0.35807(9) 0.47318(9) 0.125 Uani 1 1 d . . .
H22$ H 1.1489 0.3532 0.4508 0.150 Uiso 1 1 calc R . .
H22 H 1.1273 0.3599 0.4942 0.150 Uiso 1 1 calc R . .
C23P C 1.10596(10) 0.32442(9) 0.49090(9) 0.106 Uani 1 1 d R . .
C24P C 1.12284(10) 0.28931(9) 0.51889(9) 0.157 Uani 1 1 d R . .
H24P H 1.1430 0.2882 0.5264 0.189 Uiso 1 1 calc R . .
C25P C 1.11020(10) 0.25576(9) 0.53591(9) 0.132 Uani 1 1 d R . .
H25P H 1.1217 0.2318 0.5550 0.158 Uiso 1 1 calc R . .
N3P N 1.08068(10) 0.25732(9) 0.52495(9) 0.112 Uani 1 1 d R . .
C26P C 1.06380(10) 0.29243(9) 0.49696(9) 0.112 Uani 1 1 d R . .
H26P H 1.0436 0.2935 0.4895 0.134 Uiso 1 1 calc R . .
C27P C 1.07645(10) 0.32598(9) 0.47993(9) 0.117 Uani 1 1 d R . .
H27P H 1.0649 0.3500 0.4608 0.141 Uiso 1 1 calc R . .

loop_
_atom_site_aniso_label
_atom_site_aniso_U_11
_atom_site_aniso_U_22
_atom_site_aniso_U_33
_atom_site_aniso_U_23
_atom_site_aniso_U_13
_atom_site_aniso_U_12
Pd1A 0.081 0.094 0.092 -0.029 -0.031 -0.032
Pd2A 0.092 0.100 0.098 -0.027 -0.046 -0.026
Pd3A 0.146 0.074 0.087 -0.034 -0.030 -0.004
Pd4A 0.135 0.081 0.104 -0.026 0.005 -0.042
Pd5A 0.168 0.089 0.075 -0.035 -0.038 -0.023
Pd6A 0.191 0.107 0.082 -0.027 -0.012 -0.084
O1A 0.141 0.121 0.123 -0.022 -0.051 -0.047
O2A 0.211 0.137 0.114 -0.052 -0.027 -0.074
O3A 0.123 0.175 0.115 -0.046 -0.031 -0.031
N4A 0.134 0.119 0.138 -0.035 -0.039 -0.039
N5A 0.167 0.107 0.110 -0.029 -0.049 -0.043
N6A 0.153 0.090 0.111 -0.024 -0.025 -0.039
C1A 0.141 0.057 0.112 -0.030 -0.035 -0.028
C2A 0.136 0.116 0.080 -0.034 -0.010 -0.037
C3A 0.156 0.089 0.069 -0.029 -0.022 -0.040
C4A 0.149 0.125 0.083 -0.041 -0.027 -0.025
C5A 0.122 0.096 0.095 -0.033 -0.025 -0.016
C6A 0.120 0.160 0.077 -0.030 -0.029 -0.020
C7A 0.113 0.187 0.125 -0.013 -0.059 -0.076
C8A 0.140 0.116 0.148 -0.030 -0.026 -0.037
C9A 0.089 0.093 0.145 -0.006 -0.057 -0.024
C10A 0.116 0.112 0.130 -0.046 -0.014 -0.036
C11A 0.106 0.111 0.102 -0.020 -0.031 -0.043
N1A 0.096 0.117 0.085 -0.039 -0.024 -0.032
C12A 0.123 0.097 0.096 -0.004 -0.016 -0.059
C13A 0.085 0.136 0.102 -0.027 -0.008 -0.028
C14A 0.117 0.154 0.132 -0.062 -0.024 -0.030
C15A 0.218 0.154 0.141 -0.049 -0.071 -0.075
C16A 0.169 0.093 0.098 -0.041 -0.028 -0.034
C17A 0.195 0.099 0.123 -0.040 -0.066 -0.024
C18A 0.210 0.126 0.087 -0.022 -0.046 -0.073
N2A 0.118 0.080 0.103 -0.046 -0.027 0.002
C19A 0.184 0.101 0.114 -0.050 -0.065 -0.025
C20A 0.217 0.131 0.093 -0.021 -0.036 -0.075
C21A 0.152 0.102 0.119 -0.039 -0.011 0.007
C22A 0.107 0.225 0.151 -0.052 -0.022 -0.029
C23A 0.162 0.151 0.106 -0.063 0.004 -0.058
C24A 0.104 0.148 0.159 -0.049 -0.039 -0.020
C25A 0.127 0.134 0.134 -0.044 -0.037 -0.041
N3A 0.108 0.099 0.179 -0.053 -0.037 -0.025
C26A 0.147 0.143 0.103 -0.035 -0.014 -0.069
C27A 0.126 0.154 0.128 -0.077 0.007 -0.047
O1B 0.123 0.156 0.116 -0.026 -0.033 -0.063
O2B 0.109 0.109 0.116 -0.046 -0.027 -0.030
O3B 0.134 0.133 0.126 -0.063 -0.039 -0.034
N4B 0.066 0.145 0.101 -0.070 -0.017 -0.031
N5B 0.107 0.105 0.095 -0.028 -0.022 -0.047
N6B 0.113 0.092 0.089 -0.030 -0.029 -0.045
C1B 0.089 0.127 0.089 -0.059 -0.023 -0.020
C2B 0.107 0.130 0.107 -0.046 -0.034 -0.057
C3B 0.086 0.130 0.111 -0.066 -0.014 -0.042
C4B 0.123 0.094 0.082 -0.021 -0.033 -0.058
C5B 0.115 0.104 0.086 -0.032 -0.035 -0.044
C6B 0.111 0.117 0.083 -0.036 -0.027 -0.049
C7B 0.075 0.162 0.102 -0.057 -0.030 -0.043
C8B 0.081 0.170 0.153 -0.086 -0.041 -0.030
C9B 0.102 0.114 0.095 -0.035 -0.024 -0.044
C10B 0.082 0.189 0.115 -0.075 -0.033 -0.035
C11B 0.104 0.122 0.104 -0.044 -0.032 -0.039
N1B 0.109 0.085 0.084 -0.019 -0.036 -0.036
C12B 0.086 0.118 0.109 -0.052 -0.028 -0.011
C13B 0.081 0.166 0.120 -0.064 -0.035 -0.047
C14B 0.098 0.109 0.117 -0.049 -0.018 -0.048
C15B 0.116 0.103 0.225 -0.042 -0.061 -0.028
C16B 0.088 0.111 0.113 -0.036 -0.014 -0.045
C17B 0.084 0.093 0.137 -0.042 -0.046 0.023
C18B 0.114 0.107 0.133 -0.051 -0.003 -0.043
N2B 0.097 0.095 0.134 -0.046 -0.007 -0.009
C19B 0.110 0.102 0.199 -0.046 -0.032 -0.046
C20B 0.119 0.102 0.146 -0.032 -0.063 -0.033
C21B 0.106 0.093 0.090 -0.042 -0.026 -0.041
C22B 0.153 0.137 0.097 -0.041 -0.035 -0.049
C23B 0.121 0.082 0.093 -0.036 -0.022 -0.015
C24B 0.160 0.114 0.079 -0.035 -0.032 -0.045
C25B 0.148 0.127 0.086 -0.042 -0.010 -0.068
N3B 0.136 0.091 0.082 -0.034 -0.035 -0.024
C26B 0.166 0.105 0.077 -0.031 -0.053 -0.033
C27B 0.175 0.100 0.094 -0.033 -0.022 -0.065
O1C 0.145 0.133 0.116 -0.034 -0.044 -0.045
O2C 0.139 0.121 0.142 -0.053 -0.009 -0.030
O3C 0.188 0.095 0.147 -0.032 -0.076 -0.040
N4C 0.140 0.118 0.122 -0.038 -0.038 -0.046
N5C 0.179 0.113 0.110 -0.035 -0.052 -0.028
N6C 0.154 0.108 0.106 -0.037 -0.002 -0.059
C1C 0.116 0.096 0.103 -0.039 0.006 -0.050
C2C 0.180 0.082 0.107 -0.026 -0.050 -0.024
C3C 0.127 0.070 0.120 -0.031 -0.022 -0.030
C4C 0.174 0.068 0.156 -0.026 -0.097 -0.016
C5C 0.133 0.081 0.119 -0.023 -0.035 -0.034
C6C 0.180 0.093 0.118 -0.015 -0.074 -0.050
C7C 0.138 0.104 0.142 -0.001 -0.051 -0.048
C8C 0.164 0.109 0.109 -0.018 -0.035 -0.069
C9C 0.144 0.157 0.086 -0.025 -0.048 -0.067
C10C 0.165 0.103 0.113 -0.033 -0.043 -0.065
C11C 0.126 0.092 0.093 -0.022 -0.049 -0.024
N1C 0.125 0.086 0.109 -0.028 -0.052 -0.032
C12C 0.166 0.125 0.077 -0.003 -0.037 -0.091
C13C 0.164 0.097 0.115 -0.048 -0.044 -0.042
C14C 0.174 0.102 0.184 -0.051 -0.086 -0.028
C15C 0.101 0.152 0.171 -0.034 -0.003 -0.027
C16C 0.158 0.088 0.115 -0.040 -0.037 -0.019
C17C 0.120 0.182 0.110 -0.065 0.013 -0.053
C18C 0.156 0.076 0.170 -0.027 -0.079 0.012
N2C 0.135 0.122 0.118 -0.064 -0.046 -0.018
C19C 0.126 0.103 0.152 -0.061 -0.054 0.008
C20C 0.187 0.099 0.129 -0.026 -0.031 -0.020
C21C 0.237 0.094 0.107 -0.022 -0.080 -0.031
C22C 0.232 0.136 0.213 -0.066 -0.110 -0.056
C23C 0.161 0.098 0.128 -0.052 -0.041 -0.049
C24C 0.161 0.142 0.146 -0.073 -0.053 -0.060
C25C 0.160 0.131 0.110 -0.039 -0.033 -0.061
N3C 0.144 0.123 0.125 -0.042 -0.033 -0.061
C26C 0.155 0.106 0.138 -0.032 -0.046 -0.047
C27C 0.175 0.112 0.136 -0.068 -0.024 -0.053
O1D 0.139 0.111 0.133 -0.025 -0.058 -0.046
O2D 0.114 0.111 0.091 -0.030 -0.027 -0.037
O3D 0.144 0.126 0.109 -0.056 -0.038 -0.028
N4D 0.083 0.110 0.139 -0.063 -0.039 -0.023
N5D 0.100 0.131 0.113 -0.035 -0.040 -0.034
N6D 0.082 0.080 0.102 -0.031 -0.017 -0.019
C1D 0.079 0.086 0.110 -0.029 -0.024 -0.024
C2D 0.079 0.087 0.097 -0.027 -0.033 -0.016
C3D 0.094 0.103 0.094 -0.028 -0.021 -0.039
C4D 0.057 0.119 0.098 -0.050 0.005 -0.039
C5D 0.069 0.109 0.094 -0.048 -0.020 -0.007
C6D 0.098 0.106 0.107 -0.061 -0.012 -0.028
C7D 0.102 0.104 0.105 -0.028 -0.042 -0.035
C8D 0.115 0.104 0.178 -0.056 -0.070 -0.029
C9D 0.086 0.092 0.115 -0.033 -0.029 -0.028
C10D 0.121 0.121 0.173 -0.069 -0.081 -0.017
C11D 0.091 0.105 0.129 -0.038 -0.040 -0.032
N1D 0.092 0.090 0.098 -0.032 -0.033 -0.031
C12D 0.098 0.103 0.121 -0.034 -0.055 -0.016
C13D 0.085 0.109 0.133 -0.045 -0.056 -0.020
C14D 0.090 0.115 0.104 -0.044 -0.016 -0.045
C15D 0.127 0.140 0.112 -0.023 -0.049 -0.062
C16D 0.119 0.143 0.130 -0.059 -0.050 -0.053
C17D 0.145 0.115 0.087 -0.030 -0.055 -0.041
C18D 0.160 0.151 0.119 -0.053 -0.027 -0.070
N2D 0.170 0.109 0.114 -0.038 -0.045 -0.065
C19D 0.170 0.165 0.094 -0.031 -0.046 -0.086
C20D 0.133 0.131 0.102 -0.026 -0.026 -0.079
C21D 0.080 0.099 0.099 -0.045 -0.021 -0.016
C22D 0.127 0.097 0.108 -0.040 -0.024 -0.011
C23D 0.141 0.085 0.084 -0.035 0.001 -0.046
C24D 0.145 0.112 0.114 -0.057 -0.015 -0.032
C25D 0.118 0.091 0.128 -0.045 0.005 -0.037
N3D 0.138 0.069 0.102 -0.027 -0.045 -0.014
C26D 0.125 0.078 0.095 -0.030 -0.037 -0.002
C27D 0.130 0.099 0.086 -0.034 -0.002 -0.033
O1E 0.302 0.216 0.173 -0.097 -0.033 -0.075
O2E 0.219 0.197 0.256 -0.086 -0.082 -0.028
O3E 0.239 0.123 0.220 -0.068 -0.005 -0.052
N4E 0.186 0.141 0.133 -0.005 -0.037 0.032
N5E 0.131 0.117 0.239 -0.091 -0.038 0.011
N6E 0.271 0.116 0.194 -0.005 -0.064 -0.099
C1E 0.262 0.051 0.225 0.004 -0.084 -0.034
C2E 0.188 0.086 0.143 -0.029 -0.027 -0.030
C3E 0.152 0.097 0.261 -0.014 -0.088 -0.009
C4E 0.213 0.055 0.205 -0.029 -0.087 -0.019
C5E 0.222 0.070 0.253 -0.025 -0.115 -0.039
C6E 0.224 0.063 0.137 -0.018 0.007 -0.031
C7E 0.197 0.103 0.101 -0.011 -0.044 0.013
C8E 0.289 0.211 0.144 -0.015 -0.108 0.033
C9E 0.158 0.138 0.145 -0.040 -0.055 0.011
C10E 0.126 0.181 0.132 -0.058 -0.052 0.006
C11E 0.128 0.111 0.150 -0.061 -0.062 0.032
N1E 0.100 0.093 0.080 -0.011 -0.021 -0.033
C12E 0.134 0.076 0.114 -0.009 -0.050 -0.003
C13E 0.125 0.139 0.149 -0.042 -0.050 -0.004
C14E 0.665 0.081 0.429 -0.138 -0.378 0.175
C15E 0.252 0.124 0.175 -0.100 -0.068 0.051
C16E 0.184 0.096 0.132 -0.036 -0.060 -0.015
C17E 0.206 0.096 0.126 -0.048 -0.029 -0.038
C18E 0.159 0.109 0.135 -0.066 -0.030 -0.014
N2E 0.167 0.087 0.091 -0.031 -0.042 -0.032
C19E 0.179 0.058 0.126 -0.033 -0.050 0.011
C20E 0.192 0.117 0.146 -0.051 -0.048 -0.043
C21E 0.198 0.097 0.198 -0.073 0.044 -0.072
C22E 0.217 0.120 0.209 -0.019 -0.032 -0.082
C23E 0.227 0.091 0.170 -0.025 -0.034 -0.059
C24E 0.311 0.187 0.190 -0.035 -0.027 -0.157
C25E 0.228 0.094 0.152 0.032 -0.038 -0.081
N3E 0.144 0.094 0.141 -0.038 0.001 -0.062
C26E 0.173 0.115 0.204 -0.080 0.018 -0.082
C27E 0.204 0.119 0.225 -0.073 -0.069 -0.031
O1F 0.129 0.151 0.132 -0.060 -0.044 -0.048
O2F 0.202 0.182 0.130 -0.053 -0.054 -0.092
O3F 0.132 0.108 0.097 -0.021 -0.047 -0.045
N4F 0.114 0.130 0.096 -0.038 -0.030 -0.053
N5F 0.103 0.129 0.131 -0.062 -0.028 -0.017
N6F 0.129 0.109 0.113 -0.040 -0.035 -0.040
C1F 0.077 0.102 0.089 -0.025 -0.028 -0.030
C2F 0.093 0.109 0.116 -0.041 -0.034 -0.036
C3F 0.090 0.127 0.106 -0.047 -0.037 -0.028
C4F 0.081 0.087 0.078 -0.028 -0.021 -0.018
C5F 0.080 0.086 0.100 -0.036 -0.030 -0.024
C6F 0.091 0.116 0.109 -0.040 -0.028 -0.031
C7F 0.081 0.133 0.115 -0.053 -0.017 -0.041
C8F 0.143 0.160 0.098 -0.061 -0.025 -0.069
C9F 0.100 0.121 0.117 -0.057 -0.035 -0.026
C10F 0.078 0.195 0.145 -0.100 -0.019 -0.044
C11F 0.081 0.162 0.118 -0.076 -0.012 -0.035
N1F 0.088 0.130 0.111 -0.044 -0.056 -0.019
C12F 0.083 0.155 0.136 -0.063 -0.037 -0.044
C13F 0.087 0.137 0.130 -0.081 -0.030 -0.019
C14F 0.108 0.084 0.101 -0.028 -0.029 -0.030
C15F 0.163 0.136 0.095 -0.010 -0.035 -0.041
C16F 0.116 0.091 0.096 -0.033 -0.005 -0.039
C17F 0.177 0.139 0.086 -0.028 -0.037 -0.026
C18F 0.144 0.131 0.092 -0.032 -0.024 -0.040
N2F 0.138 0.075 0.139 -0.024 -0.022 -0.032
C19F 0.132 0.130 0.100 -0.031 0.008 -0.027
C20F 0.103 0.107 0.124 -0.014 -0.026 -0.012
C21F 0.091 0.109 0.100 -0.036 -0.038 -0.017
C22F 0.147 0.136 0.148 -0.051 -0.068 -0.045
C23F 0.123 0.102 0.095 -0.024 -0.046 -0.039
C24F 0.178 0.115 0.112 -0.005 -0.070 -0.051
C25F 0.160 0.113 0.083 -0.027 -0.030 -0.054
N3F 0.131 0.098 0.082 -0.046 -0.032 -0.016
C26F 0.134 0.082 0.108 -0.035 -0.045 -0.009
C27F 0.125 0.107 0.122 -0.032 -0.044 -0.036
O1G 0.252 0.198 0.197 -0.067 -0.056 -0.056
O2G 0.243 0.194 0.171 -0.072 -0.057 -0.068
O3G 0.203 0.172 0.161 -0.044 -0.047 -0.061
N4G 0.218 0.199 0.153 -0.062 -0.085 -0.064
N5G 0.186 0.187 0.141 -0.068 -0.056 -0.042
N6G 0.178 0.157 0.154 -0.038 -0.024 -0.066
C1G 0.192 0.194 0.135 -0.062 -0.051 -0.055
C2G 0.173 0.145 0.114 -0.044 -0.036 -0.044
C3G 0.180 0.152 0.121 -0.051 -0.045 -0.050
C4G 0.191 0.159 0.108 -0.045 -0.030 -0.040
C5G 0.180 0.193 0.126 -0.040 -0.042 -0.056
C6G 0.190 0.154 0.113 -0.046 -0.040 -0.048
C7G 0.152 0.149 0.123 -0.037 -0.049 -0.046
C8G 0.403 0.286 0.261 -0.133 -0.146 -0.087
C9G 0.202 0.173 0.168 -0.072 -0.070 -0.056
C10G 0.161 0.142 0.134 -0.051 -0.056 -0.045
C11G 0.149 0.136 0.119 -0.049 -0.041 -0.041
N1G 0.106 0.094 0.088 -0.028 -0.033 -0.030
C12G 0.138 0.121 0.112 -0.039 -0.050 -0.037
C13G 0.202 0.175 0.147 -0.067 -0.065 -0.051
C14G 0.214 0.202 0.136 -0.073 -0.060 -0.049
C15G 0.223 0.197 0.150 -0.084 -0.056 -0.056
C16G 0.151 0.156 0.125 -0.051 -0.047 -0.039
C17G 0.179 0.153 0.129 -0.059 -0.043 -0.041
C18G 0.151 0.130 0.129 -0.050 -0.041 -0.043
N2G 0.127 0.115 0.116 -0.041 -0.032 -0.033
C19G 0.170 0.169 0.124 -0.064 -0.051 -0.040
C20G 0.171 0.166 0.145 -0.063 -0.050 -0.046
C21G 0.143 0.134 0.112 -0.028 -0.019 -0.047
C22G 0.208 0.205 0.195 -0.076 -0.049 -0.087
C23G 0.153 0.141 0.149 -0.039 -0.031 -0.061
C24G 0.185 0.179 0.210 -0.045 -0.032 -0.073
C25G 0.233 0.205 0.185 -0.042 -0.056 -0.068
N3G 0.149 0.122 0.123 -0.041 -0.032 -0.050
C26G 0.161 0.149 0.148 -0.045 -0.027 -0.066
C27G 0.183 0.198 0.178 -0.058 -0.055 -0.063
O1H 0.173 0.286 0.433 -0.255 -0.156 0.010
O2H 0.121 0.130 0.159 -0.038 -0.044 -0.023
O3H 0.118 0.091 0.119 -0.030 -0.043 -0.025
N4H 0.142 0.098 0.148 0.004 -0.074 -0.060
N5H 0.128 0.096 0.126 -0.045 -0.048 -0.026
N6H 0.148 0.102 0.126 -0.036 -0.056 -0.042
C1H 0.078 0.102 0.119 -0.052 -0.027 -0.026
C2H 0.150 0.104 0.107 -0.010 -0.058 -0.066
C3H 0.086 0.093 0.143 -0.052 -0.048 -0.017
C4H 0.113 0.076 0.112 -0.033 -0.047 -0.020
C5H 0.079 0.097 0.147 -0.075 -0.046 0.000
C6H 0.127 0.117 0.093 -0.032 -0.046 -0.055
C7H 0.245 0.330 0.171 -0.136 0.016 -0.200
C8H 0.062 0.115 0.191 -0.088 -0.030 0.006
C9H 0.112 0.098 0.110 -0.052 -0.030 -0.025
C10H 0.120 0.145 0.188 -0.096 -0.032 -0.037
C11H 0.093 0.087 0.152 -0.037 -0.040 -0.026
N1H 0.097 0.092 0.101 -0.027 -0.057 -0.019
C12H 0.086 0.140 0.144 -0.053 -0.029 -0.036
C13H 0.088 0.139 0.179 -0.090 -0.033 -0.030
C14H 0.133 0.080 0.116 -0.033 -0.058 -0.032
C15H 0.200 0.086 0.106 -0.022 -0.068 -0.043
C16H 0.171 0.118 0.091 -0.033 -0.041 -0.072
C17H 0.223 0.095 0.138 -0.045 -0.058 -0.041
C18H 0.187 0.114 0.125 -0.045 -0.024 -0.044
N2H 0.194 0.136 0.099 -0.040 -0.007 -0.074
C19H 0.250 0.137 0.126 -0.046 -0.050 -0.087
C20H 0.231 0.112 0.146 -0.061 -0.055 -0.072
C21H 0.114 0.089 0.125 -0.057 -0.031 -0.019
C22H 0.100 0.124 0.117 -0.034 -0.018 -0.033
C23H 0.086 0.116 0.097 -0.048 -0.029 -0.006
C24H 0.141 0.129 0.113 -0.029 -0.025 -0.046
C25H 0.142 0.106 0.119 -0.052 -0.007 -0.037
N3H 0.138 0.065 0.085 -0.034 -0.025 -0.007
C26H 0.158 0.092 0.076 -0.027 -0.029 -0.028
C27H 0.121 0.104 0.103 -0.021 -0.057 -0.027
Pd1I 0.081 0.096 0.094 -0.031 -0.031 -0.033
Pd2I 0.091 0.100 0.098 -0.026 -0.024 -0.047
Pd3I 0.144 0.089 0.074 -0.035 -0.002 -0.031
Pd4I 0.136 0.107 0.079 -0.025 -0.042 0.003
Pd5I 0.168 0.075 0.087 -0.034 -0.023 -0.037
Pd6I 0.190 0.081 0.106 -0.027 -0.082 -0.013
O1I 0.150 0.126 0.114 -0.026 -0.031 -0.055
O2I 0.227 0.112 0.144 -0.046 -0.075 -0.039
O3I 0.141 0.124 0.134 -0.029 -0.037 -0.033
N4I 0.130 0.132 0.145 -0.031 -0.034 -0.044
N5I 0.207 0.112 0.123 -0.034 -0.077 -0.054
N6I 0.114 0.128 0.126 -0.031 -0.043 -0.033
C1I 0.106 0.074 0.085 -0.024 -0.040 -0.017
C2I 0.151 0.082 0.141 -0.032 -0.061 -0.031
C3I 0.162 0.076 0.072 -0.028 -0.038 -0.036
C4I 0.161 0.077 0.152 -0.028 -0.048 -0.048
C5I 0.110 0.082 0.119 -0.040 -0.029 -0.012
C6I 0.117 0.072 0.127 -0.019 -0.035 -0.018
C7I 0.167 0.078 0.144 -0.009 -0.077 -0.021
C8I 0.116 0.119 0.087 -0.007 -0.028 -0.014
C9I 0.086 0.149 0.124 -0.016 -0.031 -0.049
C10I 0.140 0.109 0.096 -0.020 -0.045 -0.018
C11I 0.063 0.115 0.145 -0.073 -0.006 -0.015
N1I 0.096 0.081 0.091 -0.019 -0.018 -0.037
C12I 0.100 0.104 0.107 -0.016 -0.040 -0.011
C13I 0.101 0.098 0.102 -0.017 -0.018 -0.004
C14I 0.212 0.109 0.124 -0.047 -0.056 -0.046
C15I 0.237 0.110 0.181 -0.023 -0.079 -0.085
C16I 0.166 0.118 0.096 -0.035 -0.044 -0.030
C17I 0.181 0.157 0.097 -0.049 -0.027 -0.064
C18I 0.183 0.091 0.109 -0.010 -0.058 -0.060
N2I 0.122 0.102 0.089 -0.047 -0.007 -0.027
C19I 0.184 0.113 0.122 -0.058 -0.036 -0.053
C20I 0.259 0.090 0.114 -0.025 -0.064 -0.046
C21I 0.145 0.084 0.131 -0.028 -0.028 -0.010
C22I 0.144 0.121 0.188 -0.067 -0.052 -0.006
C23I 0.168 0.103 0.121 -0.033 -0.050 -0.039
C24I 0.150 0.109 0.116 -0.036 -0.016 -0.036
C25I 0.153 0.143 0.097 -0.046 -0.040 -0.036
N3I 0.113 0.107 0.107 -0.047 -0.047 0.011
C26I 0.136 0.105 0.135 -0.031 -0.059 -0.003
C27I 0.121 0.141 0.127 -0.076 -0.048 0.012
O1J 0.124 0.119 0.130 -0.033 -0.049 -0.036
O2J 0.118 0.116 0.100 -0.040 -0.032 -0.035
O3J 0.140 0.093 0.117 -0.046 -0.041 -0.027
N4J 0.079 0.084 0.146 -0.049 -0.048 -0.007
N5J 0.126 0.109 0.112 -0.035 -0.061 -0.030
N6J 0.099 0.089 0.107 -0.037 -0.041 -0.028
C1J 0.075 0.096 0.101 -0.037 -0.033 -0.023
C2J 0.108 0.112 0.113 -0.045 -0.047 -0.037
C3J 0.101 0.113 0.100 -0.045 -0.039 -0.040
C4J 0.105 0.117 0.107 -0.054 -0.039 -0.045
C5J 0.135 0.100 0.103 -0.041 -0.033 -0.051
C6J 0.107 0.128 0.107 -0.064 -0.038 -0.035
C7J 0.094 0.173 0.122 -0.078 -0.006 -0.068
C8J 0.111 0.169 0.182 -0.082 -0.040 -0.069
C9J 0.128 0.074 0.092 -0.014 -0.044 -0.030
C10J 0.090 0.092 0.130 -0.053 -0.027 -0.023
C11J 0.101 0.117 0.129 -0.040 -0.052 -0.046
N1J 0.110 0.085 0.101 -0.022 -0.048 -0.031
C12J 0.079 0.139 0.151 -0.065 -0.019 -0.059
C13J 0.110 0.092 0.120 -0.056 -0.024 -0.032
C14J 0.107 0.100 0.096 -0.032 -0.041 -0.028
C15J 0.107 0.173 0.105 -0.031 -0.035 -0.038
C16J 0.105 0.130 0.089 -0.046 -0.041 -0.012
C17J 0.097 0.104 0.109 -0.041 -0.025 -0.023
C18J 0.127 0.143 0.123 -0.038 -0.036 -0.046
N2J 0.104 0.124 0.133 -0.050 -0.037 0.000
C19J 0.108 0.194 0.097 -0.045 -0.003 -0.055
C20J 0.119 0.156 0.100 -0.042 -0.059 -0.041
C21J 0.092 0.135 0.110 -0.075 0.009 -0.066
C22J 0.155 0.103 0.134 -0.056 -0.046 -0.026
C23J 0.124 0.084 0.099 -0.034 -0.038 -0.013
C24J 0.167 0.092 0.119 -0.062 -0.040 -0.024
C25J 0.149 0.096 0.094 -0.027 -0.057 -0.020
N3J 0.132 0.075 0.104 -0.036 -0.027 -0.022
C26J 0.164 0.075 0.110 -0.047 -0.034 -0.037
C27J 0.155 0.120 0.090 -0.047 -0.039 -0.028
O1K 0.171 0.091 0.138 -0.026 -0.055 -0.036
O2K 0.160 0.144 0.127 -0.054 -0.046 -0.037
O3K 0.187 0.177 0.116 -0.044 -0.044 -0.085
N4K 0.154 0.127 0.139 -0.042 -0.058 -0.060
N5K 0.153 0.135 0.107 -0.034 -0.028 -0.053
N6K 0.119 0.136 0.129 -0.053 -0.030 -0.042
C1K 0.104 0.096 0.092 -0.034 -0.021 -0.008
C2K 0.190 0.111 0.064 -0.026 -0.015 -0.063
C3K 0.132 0.094 0.076 -0.030 -0.027 -0.012
C4K 0.191 0.159 0.082 -0.034 -0.028 -0.086
C5K 0.149 0.109 0.095 -0.020 -0.058 -0.035
C6K 0.196 0.142 0.090 -0.023 -0.010 -0.109
C7K 0.169 0.097 0.093 -0.013 -0.066 -0.022
C8K 0.202 0.114 0.134 -0.013 -0.090 -0.054
C9K 0.158 0.140 0.136 -0.033 -0.068 -0.077
C10K 0.160 0.116 0.118 -0.041 -0.064 -0.046
C11K 0.119 0.138 0.083 -0.034 -0.029 -0.058
N1K 0.101 0.081 0.083 -0.002 -0.026 -0.044
C12K 0.126 0.101 0.124 -0.026 -0.073 -0.014
C13K 0.137 0.116 0.119 -0.042 -0.051 -0.041
C14K 0.165 0.114 0.121 -0.048 -0.029 -0.066
C15K 0.103 0.167 0.178 -0.044 -0.006 -0.023
C16K 0.153 0.092 0.087 -0.028 -0.029 -0.036
C17K 0.116 0.110 0.146 -0.041 -0.032 -0.016
C18K 0.190 0.127 0.073 -0.012 -0.011 -0.057
N2K 0.134 0.112 0.131 -0.068 -0.024 -0.035
C19K 0.128 0.127 0.081 -0.039 0.014 -0.060
C20K 0.154 0.123 0.103 -0.029 -0.036 -0.020
C21K 0.199 0.167 0.115 -0.056 -0.022 -0.100
C22K 0.186 0.187 0.104 -0.072 -0.039 -0.064
C23K 0.143 0.127 0.123 -0.022 -0.048 -0.053
C24K 0.211 0.122 0.123 -0.026 -0.048 -0.074
C25K 0.170 0.109 0.124 -0.020 -0.066 -0.039
N3K 0.123 0.101 0.142 -0.056 -0.054 -0.011
C26K 0.154 0.154 0.109 -0.069 -0.017 -0.050
C27K 0.140 0.143 0.111 -0.062 -0.028 -0.045
O1L 0.118 0.139 0.107 -0.029 -0.039 -0.051
O2L 0.109 0.118 0.128 -0.051 -0.035 -0.030
O3L 0.116 0.110 0.123 -0.042 -0.028 -0.035
N4L 0.095 0.144 0.105 -0.064 -0.030 -0.042
N5L 0.096 0.126 0.103 -0.037 -0.027 -0.040
N6L 0.081 0.099 0.082 -0.037 -0.013 -0.015
C1L 0.096 0.105 0.069 -0.028 -0.028 -0.042
C2L 0.081 0.131 0.108 -0.061 -0.020 -0.036
C3L 0.079 0.101 0.097 -0.032 -0.039 -0.015
C4L 0.075 0.102 0.095 -0.028 -0.027 -0.022
C5L 0.076 0.101 0.099 -0.029 -0.025 -0.019
C6L 0.077 0.134 0.089 -0.053 -0.027 -0.023
C7L 0.092 0.117 0.104 -0.025 -0.035 -0.046
C8L 0.103 0.147 0.112 -0.055 -0.029 -0.038
C9L 0.071 0.113 0.094 -0.016 -0.024 -0.041
C10L 0.115 0.156 0.108 -0.073 -0.013 -0.059
C11L 0.089 0.112 0.109 -0.024 -0.039 -0.043
N1L 0.090 0.091 0.081 -0.027 -0.035 -0.026
C12L 0.092 0.110 0.089 -0.030 -0.017 -0.051
C13L 0.085 0.123 0.099 -0.050 -0.007 -0.047
C14L 0.099 0.102 0.093 -0.039 -0.034 -0.023
C15L 0.144 0.104 0.137 -0.032 -0.060 -0.042
C16L 0.148 0.082 0.098 -0.035 -0.056 -0.020
C17L 0.133 0.104 0.123 -0.049 -0.041 -0.042
C18L 0.168 0.117 0.134 -0.049 -0.045 -0.042
N2L 0.150 0.113 0.130 -0.061 -0.067 -0.013
C19L 0.148 0.080 0.144 -0.025 -0.070 -0.032
C20L 0.104 0.098 0.147 -0.032 -0.059 -0.032
C21L 0.083 0.108 0.104 -0.050 -0.014 -0.026
C22L 0.146 0.117 0.095 -0.018 -0.048 -0.035
C23L 0.129 0.099 0.065 -0.029 -0.015 -0.035
C24L 0.143 0.142 0.088 -0.048 -0.012 -0.047
C25L 0.109 0.123 0.075 -0.035 -0.020 -0.019
N3L 0.121 0.091 0.111 -0.045 -0.026 -0.021
C26L 0.126 0.103 0.083 -0.038 0.007 -0.034
C27L 0.105 0.102 0.150 -0.052 -0.033 0.003
O1M 0.291 0.243 0.235 -0.089 -0.076 -0.075
O2M 0.183 0.177 0.141 -0.052 -0.052 -0.047
O3M 0.226 0.222 0.203 -0.073 -0.058 -0.051
N4M 0.180 0.171 0.177 -0.039 -0.025 -0.062
N5M 0.186 0.177 0.140 -0.049 -0.068 -0.040
N6M 0.180 0.192 0.141 -0.058 -0.045 -0.051
C1M 0.186 0.161 0.118 -0.045 -0.037 -0.041
C2M 0.182 0.192 0.123 -0.047 -0.047 -0.027
C3M 0.186 0.180 0.121 -0.054 -0.043 -0.046
C4M 0.180 0.157 0.109 -0.054 -0.041 -0.035
C5M 0.188 0.165 0.128 -0.054 -0.043 -0.037
C6M 0.181 0.184 0.138 -0.055 -0.050 -0.054
C7M 0.218 0.198 0.177 -0.059 -0.054 -0.078
C8M 0.212 0.176 0.201 -0.032 -0.019 -0.087
C9M 0.171 0.151 0.176 -0.049 -0.038 -0.051
C10M 0.137 0.131 0.133 -0.032 -0.032 -0.038
C11M 0.138 0.144 0.133 -0.045 -0.036 -0.046
N1M 0.108 0.110 0.101 -0.031 -0.034 -0.035
C12M 0.121 0.108 0.127 -0.030 -0.029 -0.040
C13M 0.148 0.144 0.145 -0.036 -0.027 -0.051
C14M 0.160 0.165 0.115 -0.046 -0.050 -0.032
C15M 0.184 0.209 0.162 -0.051 -0.077 -0.051
C16M 0.198 0.195 0.182 -0.072 -0.065 -0.052
C17M 0.205 0.199 0.178 -0.062 -0.069 -0.063
C18M 0.172 0.174 0.128 -0.045 -0.060 -0.026
N2M 0.146 0.145 0.123 -0.039 -0.048 -0.035
C19M 0.261 0.203 0.184 -0.058 -0.075 -0.076
C20M 0.237 0.240 0.191 -0.080 -0.097 -0.063
C21M 0.240 0.233 0.201 -0.072 -0.053 -0.074
C22M 0.223 0.178 0.146 -0.078 -0.037 -0.058
C23M 0.154 0.142 0.122 -0.049 -0.040 -0.043
C24M 0.172 0.149 0.139 -0.063 -0.037 -0.042
C25M 0.135 0.118 0.124 -0.042 -0.034 -0.040
N3M 0.140 0.117 0.109 -0.041 -0.038 -0.034
C26M 0.164 0.149 0.126 -0.050 -0.034 -0.049
C27M 0.148 0.143 0.129 -0.052 -0.027 -0.041
O1N 0.110 0.132 0.157 -0.075 -0.019 -0.046
O2N 0.187 0.132 0.171 -0.040 -0.084 -0.061
O3N 0.125 0.113 0.119 -0.037 -0.039 -0.042
N4N 0.097 0.124 0.138 -0.020 -0.052 -0.034
N5N 0.130 0.134 0.118 -0.065 -0.034 -0.034
N6N 0.121 0.099 0.124 -0.032 -0.042 -0.034
C1N 0.065 0.085 0.117 -0.038 -0.025 -0.024
C2N 0.094 0.121 0.119 -0.046 -0.041 -0.032
C3N 0.066 0.097 0.153 -0.064 -0.026 -0.018
C4N 0.080 0.093 0.104 -0.039 -0.030 -0.022
C5N 0.081 0.095 0.105 -0.047 -0.023 -0.026
C6N 0.080 0.134 0.110 -0.049 -0.033 -0.024
C7N 0.082 0.201 0.122 -0.085 -0.013 -0.048
C8N 0.241 0.206 0.350 -0.187 -0.187 0.000
C9N 0.154 0.094 0.123 -0.029 -0.081 -0.047
C10N 0.095 0.135 0.238 -0.085 -0.073 -0.016
C11N 0.127 0.120 0.139 -0.036 -0.060 -0.045
N1N 0.067 0.091 0.134 -0.028 -0.015 -0.031
C12N 0.119 0.148 0.180 -0.094 -0.059 -0.040
C13N 0.084 0.121 0.191 -0.084 -0.039 -0.002
C14N 0.079 0.108 0.132 -0.057 -0.019 -0.021
C15N 0.154 0.085 0.107 -0.024 -0.007 -0.036
C16N 0.100 0.118 0.075 -0.036 -0.009 -0.036
C17N 0.142 0.116 0.136 -0.049 -0.009 -0.033
C18N 0.156 0.126 0.105 -0.010 -0.024 -0.039
N2N 0.146 0.117 0.091 -0.042 -0.050 0.002
C19N 0.135 0.098 0.133 -0.017 -0.033 -0.004
C20N 0.108 0.092 0.135 -0.022 -0.026 0.012
C21N 0.098 0.106 0.143 -0.055 -0.020 -0.040
C22N 0.132 0.117 0.129 -0.027 -0.044 -0.058
C23N 0.123 0.093 0.108 -0.047 -0.029 -0.028
C24N 0.169 0.125 0.138 -0.039 -0.058 -0.048
C25N 0.171 0.096 0.130 -0.041 -0.056 -0.034
N3N 0.148 0.069 0.089 -0.037 -0.031 -0.029
C26N 0.149 0.103 0.084 -0.020 -0.038 -0.043
C27N 0.110 0.111 0.106 -0.021 -0.013 -0.048
O1O 0.339 0.117 0.181 -0.049 -0.105 -0.035
O2O 0.300 0.170 0.165 -0.075 -0.069 -0.054
O3O 0.275 0.114 0.176 -0.054 -0.112 -0.003
N4O 0.400 0.126 0.131 -0.016 -0.077 -0.130
N5O 0.207 0.118 0.268 -0.108 -0.089 -0.017
N6O 0.284 0.116 0.130 -0.018 -0.116 -0.032
C1O 0.293 0.096 0.126 -0.024 -0.069 -0.074
C2O 0.237 0.058 0.145 -0.040 -0.044 -0.041
C3O 0.338 0.061 0.208 -0.065 -0.156 -0.027
C4O 0.210 0.088 0.210 -0.073 -0.020 -0.025
C5O 0.213 0.097 0.208 -0.051 -0.059 -0.042
C6O 0.283 0.052 0.167 -0.033 -0.086 -0.015
C7O 0.274 0.058 0.157 0.009 -0.059 -0.028
C8O 0.477 0.146 0.187 -0.011 -0.031 -0.201
C9O 0.259 0.112 0.181 -0.050 -0.047 -0.089
C10O 0.207 0.138 0.130 -0.034 -0.027 -0.096
C11O 0.169 0.104 0.149 -0.063 -0.023 -0.055
N1O 0.114 0.099 0.106 -0.031 -0.048 -0.037
C12O 0.155 0.089 0.111 -0.022 -0.039 -0.061
C13O 0.209 0.134 0.163 -0.045 -0.039 -0.100
C14O 0.297 0.135 0.228 -0.123 0.019 -0.112
C15O 0.297 0.105 0.189 -0.084 -0.036 -0.037
C16O 0.167 0.077 0.166 -0.065 -0.034 -0.014
C17O 0.211 0.098 0.139 -0.077 -0.034 -0.024
C18O 0.182 0.128 0.130 -0.062 -0.035 -0.025
N2O 0.130 0.100 0.101 -0.042 -0.007 -0.031
C19O 0.155 0.083 0.129 -0.046 -0.029 -0.026
C20O 0.197 0.107 0.147 -0.074 -0.020 -0.059
C21O 0.253 0.113 0.198 -0.055 -0.132 -0.009
C22O 0.244 0.152 0.155 0.011 -0.102 -0.033
C23O 0.235 0.105 0.122 -0.022 -0.090 -0.011
C24O 0.295 0.129 0.220 -0.014 -0.175 0.006
C25O 0.271 0.101 0.161 0.003 -0.118 -0.004
N3O 0.192 0.080 0.122 -0.016 -0.104 -0.005
C26O 0.225 0.192 0.171 -0.059 -0.078 -0.077
C27O 0.166 0.143 0.197 -0.029 -0.120 0.018
O1P 0.101 0.152 0.139 -0.073 -0.028 -0.042
O2P 0.116 0.164 0.118 -0.028 -0.013 -0.050
O3P 0.104 0.125 0.095 -0.036 -0.024 -0.040
N4P 0.099 0.129 0.101 -0.029 -0.034 -0.048
N5P 0.128 0.122 0.107 -0.054 -0.032 -0.037
N6P 0.138 0.123 0.112 -0.051 -0.025 -0.048
C1P 0.080 0.110 0.105 -0.044 -0.032 -0.031
C2P 0.103 0.100 0.111 -0.031 -0.046 -0.041
C3P 0.098 0.127 0.106 -0.065 -0.026 -0.032
C4P 0.128 0.130 0.078 -0.036 -0.019 -0.072
C5P 0.080 0.136 0.119 -0.075 -0.008 -0.049
C6P 0.096 0.122 0.103 -0.042 -0.037 -0.040
C7P 0.096 0.146 0.144 -0.076 -0.048 -0.030
C8P 0.088 0.142 0.090 -0.039 -0.001 -0.042
C9P 0.054 0.131 0.129 -0.057 -0.004 -0.030
C10P 0.136 0.172 0.123 -0.054 -0.057 -0.057
C11P 0.101 0.128 0.113 -0.040 -0.037 -0.037
N1P 0.131 0.110 0.110 -0.031 -0.048 -0.060
C12P 0.076 0.144 0.137 -0.069 -0.022 -0.022
C13P 0.148 0.151 0.122 -0.060 -0.034 -0.061
C14P 0.130 0.131 0.104 -0.044 -0.040 -0.052
C15P 0.218 0.117 0.088 -0.038 -0.020 -0.071
C16P 0.154 0.104 0.082 -0.024 -0.038 -0.046
C17P 0.161 0.136 0.128 -0.075 -0.033 -0.047
C18P 0.170 0.103 0.124 -0.014 -0.044 -0.052
N2P 0.176 0.094 0.165 -0.056 -0.076 -0.017
C19P 0.223 0.121 0.106 -0.021 -0.057 -0.068
C20P 0.232 0.137 0.115 -0.036 -0.062 -0.092
C21P 0.149 0.125 0.095 -0.048 -0.033 -0.049
C22P 0.088 0.133 0.129 -0.031 -0.032 -0.035
C23P 0.102 0.111 0.096 -0.044 -0.019 -0.033
C24P 0.195 0.104 0.156 -0.010 -0.087 -0.041
C25P 0.139 0.119 0.110 -0.032 -0.046 -0.025
N3P 0.140 0.084 0.078 -0.039 -0.010 -0.026
C26P 0.138 0.086 0.110 -0.036 -0.034 -0.037
C27P 0.129 0.113 0.111 -0.037 -0.032 -0.047

loop_
_geom_bond_atom_site_label_1
_geom_bond_atom_site_label_2
_geom_bond_distance
_geom_bond_site_symmetry_2
_geom_bond_publ_flag
Pd1A N1C 2.001(3) . ?
Pd1A N1D 2.004(3) . ?
Pd1A N1A 2.005(3) . ?
Pd1A N1B 2.014(3) . ?
Pd2A N1G 1.980(4) . ?
Pd2A N1E 1.993(3) . ?
Pd2A N1F 2.002(3) . ?
Pd2A N1H 2.007(3) . ?
Pd3A N2E 1.978(3) . ?
Pd3A N2A 1.996(3) . ?
Pd3A N3D 1.997(3) . ?
Pd3A N3H 2.014(3) . ?
Pd4A N2B 1.946(3) . ?
Pd4A N2F 1.958(3) . ?
Pd4A N3E 1.988(3) . ?
Pd4A N3A 2.022(4) . ?
Pd5A N2C 1.986(4) . ?
Pd5A N3F 1.996(3) . ?
Pd5A N2G 2.001(4) . ?
Pd5A N3B 2.002(3) . ?
Pd6A N3G 1.990(4) . ?
Pd6A N2D 1.997(3) . ?
Pd6A N2H 2.011(3) . ?
Pd6A N3C 2.022(3) . ?
O1A C7A 1.211(9) . ?
O2A C14A 1.234(9) . ?
O3A C21A 1.266(9) . ?
N4A C7A 1.342(9) . ?
N4A C8A 1.566(7) . ?
N5A C14A 1.272(9) . ?
N5A C15A 1.495(7) . ?
N6A C21A 1.266(11) . ?
N6A C22A 1.510(5) . ?
C1A C6A 1.3900 . ?
C1A C2A 1.3901 . ?
C1A C7A 1.497(11) . ?
C2A C3A 1.3900 . ?
C3A C4A 1.3900 . ?
C3A C14A 1.468(10) . ?
C4A C5A 1.3899 . ?
C5A C6A 1.3900 . ?
C5A C21A 1.472(11) . ?
C8A C9A 1.6592 . ?
C9A C10A 1.3900 . ?
C9A C13A 1.3901 . ?
C10A C11A 1.3900 . ?
C11A N1A 1.3901 . ?
N1A C12A 1.3900 . ?
C12A C13A 1.3901 . ?
C15A C16A 1.6047 . ?
C16A C17A 1.3900 . ?
C16A C20A 1.3901 . ?
C17A C18A 1.3900 . ?
C18A N2A 1.3900 . ?
N2A C19A 1.3901 . ?
C19A C20A 1.3901 . ?
C22A C23A 1.3915 . ?
C23A C27A 1.3900 . ?
C23A C24A 1.3901 . ?
C24A C25A 1.3900 . ?
C25A N3A 1.3900 . ?
N3A C26A 1.3900 . ?
C26A C27A 1.3900 . ?
O1B C7B 1.267(8) . ?
O2B C14B 1.240(7) . ?
O3B C21B 1.239(7) . ?
N4B C7B 1.288(8) . ?
N4B C8B 1.507(6) . ?
N5B C14B 1.332(8) . ?
N5B C15B 1.530(6) . ?
N6B C21B 1.278(7) . ?
N6B C22B 1.481(4) . ?
C1B C6B 1.3900 . ?
C1B C2B 1.3900 . ?
C1B C7B 1.533(8) . ?
C2B C3B 1.3900 . ?
C3B C4B 1.3900 . ?
C3B C14B 1.531(8) . ?
C4B C5B 1.3900 . ?
C5B C6B 1.3900 . ?
C5B C21B 1.515(7) . ?
C8B C9B 1.5654 . ?
C9B C10B 1.3900 . ?
C9B C13B 1.3900 . ?
C10B C11B 1.3902 . ?
C11B N1B 1.3900 . ?
N1B C12B 1.3900 . ?
C12B C13B 1.3900 . ?
C15B C16B 1.7117 . ?
C16B C17B 1.3900 . ?
C16B C20B 1.3901 . ?
C17B C18B 1.3899 . ?
C18B N2B 1.3901 . ?
N2B C19B 1.3899 . ?
C19B C20B 1.3900 . ?
C22B C23B 1.6016 . ?
C23B C27B 1.3900 . ?
C23B C24B 1.3901 . ?
C24B C25B 1.3899 . ?
C25B N3B 1.3899 . ?
N3B C26B 1.3899 . ?
C26B C27B 1.3901 . ?
O1C C7C 1.235(9) . ?
O2C C14C 1.241(10) . ?
O3C C21C 1.319(9) . ?
N4C C7C 1.343(10) . ?
N4C C8C 1.475(7) . ?
N5C C14C 1.307(10) . ?
N5C C15C 1.592(8) . ?
N6C C21C 1.214(11) . ?
N6C C22C 1.505(5) . ?
C1C C2C 1.3900 . ?
C1C C6C 1.3901 . ?
C1C C7C 1.508(10) . ?
C2C C3C 1.3900 . ?
C3C C4C 1.3899 . ?
C3C C14C 1.575(11) . ?
C4C C5C 1.3900 . ?
C5C C6C 1.3900 . ?
C5C C21C 1.533(10) . ?
C8C C9C 1.5888 . ?
C9C C10C 1.3900 . ?
C9C C13C 1.3900 . ?
C10C C11C 1.3901 . ?
C11C N1C 1.3900 . ?
N1C C12C 1.3900 . ?
C12C C13C 1.3901 . ?
C15C C16C 1.5164 . ?
C16C C17C 1.3900 . ?
C16C C20C 1.3901 . ?
C17C C18C 1.3900 . ?
C18C N2C 1.3901 . ?
N2C C19C 1.3900 . ?
C19C C20C 1.3901 . ?
C22C C23C 1.4212 . ?
C23C C24C 1.3900 . ?
C23C C27C 1.3900 . ?
C24C C25C 1.3900 . ?
C25C N3C 1.3899 . ?
N3C C26C 1.3900 . ?
C26C C27C 1.3900 . ?
O1D C7D 1.252(7) . ?
O2D C14D 1.265(7) . ?
O3D C21D 1.252(7) . ?
N4D C7D 1.305(8) . ?
N4D C8D 1.454(6) . ?
N5D C14D 1.358(8) . ?
N5D C15D 1.458(6) . ?
N6D C21D 1.284(7) . ?
N6D C22D 1.444(4) . ?
C1D C2D 1.3900 . ?
C1D C6D 1.3900 . ?
C1D C7D 1.501(8) . ?
C2D C3D 1.3900 . ?
C3D C4D 1.3901 . ?
C3D C14D 1.497(8) . ?
C4D C5D 1.3900 . ?
C5D C6D 1.3898 . ?
C5D C21D 1.546(7) . ?
C8D C9D 1.5793 . ?
C9D C13D 1.3900 . ?
C9D C10D 1.3900 . ?
C10D C11D 1.3899 . ?
C11D N1D 1.3899 . ?
N1D C12D 1.3900 . ?
C12D C13D 1.3900 . ?
C15D C16D 1.5685 . ?
C16D C17D 1.3899 . ?
C16D C20D 1.3900 . ?
C17D C18D 1.3900 . ?
C18D N2D 1.3900 . ?
N2D C19D 1.3898 . ?
C19D C20D 1.3900 . ?
C22D C23D 1.5805 . ?
C23D C24D 1.3900 . ?
C23D C27D 1.3900 . ?
C24D C25D 1.3900 . ?
C25D N3D 1.3900 . ?
N3D C26D 1.3899 . ?
C26D C27D 1.3900 . ?
O1E C7E 1.203(10) . ?
O2E C14E 1.228(14) . ?
O3E C21E 1.202(11) . ?
N4E C7E 1.429(11) . ?
N4E C8E 1.465(8) . ?
N5E C15E 1.315(8) . ?
N5E C14E 1.398(12) . ?
N6E C22E 1.409(6) . ?
N6E C21E 1.485(9) . ?
C1E C2E 1.3900 . ?
C1E C6E 1.3901 . ?
C1E C7E 1.504(9) . ?
C2E C3E 1.3900 . ?
C3E C4E 1.3900 . ?
C3E C14E 1.437(15) . ?
C4E C5E 1.3901 . ?
C5E C6E 1.3900 . ?
C5E C21E 1.462(11) . ?
C8E C9E 1.4861 . ?
C9E C10E 1.3901 . ?
C9E C13E 1.4211 . ?
C10E C11E 1.3899 . ?
C11E N1E 1.3900 . ?
N1E C12E 1.3899 . ?
C12E C13E 1.3598 . ?
C15E C16E 1.6915 . ?
C16E C20E 1.3899 . ?
C16E C17E 1.3901 . ?
C17E C18E 1.3899 . ?
C18E N2E 1.3901 . ?
N2E C19E 1.3900 . ?
C19E C20E 1.3900 . ?
C22E C23E 1.6921 . ?
C23E C27E 1.3899 . ?
C23E C24E 1.3900 . ?
C24E C25E 1.3901 . ?
C25E N3E 1.3900 . ?
N3E C26E 1.3899 . ?
C26E C27E 1.3902 . ?
O1F C7F 1.200(8) . ?
O2F C14F 1.147(8) . ?
O3F C21F 1.263(7) . ?
N4F C7F 1.345(8) . ?
N4F C8F 1.435(6) . ?
N5F C14F 1.343(8) . ?
N5F C15F 1.497(7) . ?
N6F C21F 1.364(7) . ?
N6F C22F 1.496(4) . ?
C1F C6F 1.3899 . ?
C1F C2F 1.3899 . ?
C1F C7F 1.516(8) . ?
C2F C3F 1.3902 . ?
C3F C4F 1.3898 . ?
C3F C14F 1.510(8) . ?
C4F C5F 1.3900 . ?
C5F C6F 1.3899 . ?
C5F C21F 1.442(8) . ?
C8F C9F 1.5644 . ?
C9F C10F 1.3900 . ?
C9F C13F 1.3901 . ?
C10F C11F 1.3899 . ?
C11F N1F 1.3901 . ?
N1F C12F 1.3898 . ?
C12F C13F 1.3900 . ?
C15F C16F 1.5544 . ?
C16F C17F 1.3899 . ?
C16F C20F 1.3901 . ?
C17F C18F 1.3900 . ?
C18F N2F 1.3900 . ?
N2F C19F 1.3900 . ?
C19F C20F 1.3899 . ?
C22F C23F 1.5384 . ?
C23F C24F 1.3900 . ?
C23F C27F 1.3900 . ?
C24F C25F 1.3900 . ?
C25F N3F 1.3900 . ?
N3F C26F 1.3899 . ?
C26F C27F 1.3899 . ?
O1G C7G 1.184(9) . ?
O2G C14G 1.227(10) . ?
O3G C21G 1.256(9) . ?
N4G C7G 1.357(9) . ?
N4G C8G 1.509(8) . ?
N5G C14G 1.357(10) . ?
N5G C15G 1.454(8) . ?
N6G C22G 1.403(6) . ?
N6G C21G 1.447(9) . ?
C1G C2G 1.3900 . ?
C1G C6G 1.3900 . ?
C1G C7G 1.627(9) . ?
C2G C3G 1.3900 . ?
C3G C4G 1.3900 . ?
C3G C14G 1.529(10) . ?
C4G C5G 1.3899 . ?
C5G C21G 1.356(9) . ?
C5G C6G 1.3901 . ?
C8G C9G 1.6956 . ?
C9G C10G 1.3900 . ?
C9G C13G 1.3901 . ?
C10G C11G 1.3898 . ?
C11G N1G 1.3900 . ?
N1G C12G 1.3899 . ?
C12G C13G 1.3900 . ?
C15G C16G 1.6026 . ?
C16G C20G 1.3900 . ?
C16G C17G 1.3900 . ?
C17G C18G 1.3899 . ?
C18G N2G 1.3900 . ?
N2G C19G 1.3902 . ?
C19G C20G 1.3898 . ?
C22G C23G 1.5585 . ?
C23G C27G 1.3899 . ?
C23G C24G 1.3901 . ?
C24G C25G 1.3901 . ?
C25G N3G 1.3898 . ?
N3G C26G 1.3901 . ?
C26G C27G 1.3900 . ?
O1H C7H 1.234(11) . ?
O2H C14H 1.183(7) . ?
O3H C21H 1.219(7) . ?
N4H C7H 1.383(11) . ?
N4H C8H 1.483(7) . ?
N5H C14H 1.400(8) . ?
N5H C15H 1.494(6) . ?
N6H C21H 1.352(7) . ?
N6H C22H 1.581(4) . ?
C1H C6H 1.3899 . ?
C1H C2H 1.3900 . ?
C1H C7H 1.507(11) . ?
C2H C3H 1.3900 . ?
C3H C4H 1.3899 . ?
C3H C14H 1.488(7) . ?
C4H C5H 1.3900 . ?
C5H C6H 1.3900 . ?
C5H C21H 1.461(7) . ?
C8H C9H 1.5809 . ?
C9H C10H 1.3899 . ?
C9H C13H 1.3902 . ?
C10H C11H 1.3899 . ?
C11H N1H 1.3900 . ?
N1H C12H 1.3899 . ?
C12H C13H 1.3899 . ?
C15H C16H 1.4623 . ?
C16H C20H 1.3899 . ?
C16H C17H 1.3900 . ?
C17H C18H 1.3899 . ?
C18H N2H 1.3901 . ?
N2H C19H 1.3901 . ?
C19H C20H 1.3901 . ?
C22H C23H 1.4555 . ?
C23H C24H 1.3899 . ?
C23H C27H 1.3901 . ?
C24H C25H 1.3901 . ?
C25H N3H 1.3900 . ?
N3H C26H 1.3900 . ?
C26H C27H 1.3900 . ?
Pd1I N1J 1.969(3) . ?
Pd1I N1L 1.984(3) . ?
Pd1I N1K 2.029(3) . ?
Pd1I N1I 2.033(3) . ?
Pd2I N1M 1.989(4) . ?
Pd2I N1P 1.993(3) . ?
Pd2I N1N 2.001(3) . ?
Pd2I N1O 2.013(3) . ?
Pd3I N2I 2.002(3) . ?
Pd3I N3M 2.005(4) . ?
Pd3I N3L 2.011(3) . ?
Pd3I N3P 2.036(3) . ?
Pd4I N2N 2.012(3) . ?
Pd4I N3I 2.013(3) . ?
Pd4I N2J 2.017(3) . ?
Pd4I N2M 2.077(4) . ?
Pd5I N2K 1.988(3) . ?
Pd5I N2O 1.997(3) . ?
Pd5I N3J 2.012(3) . ?
Pd5I N3N 2.048(3) . ?
Pd6I N3K 1.983(3) . ?
Pd6I N2L 1.990(3) . ?
Pd6I N2P 2.018(3) . ?
Pd6I N3O 2.065(4) . ?
O1I C7I 1.238(9) . ?
O2I C14I 1.275(11) . ?
O3I C21I 1.291(9) . ?
N4I C7I 1.335(10) . ?
N4I C8I 1.471(8) . ?
N5I C14I 1.326(10) . ?
N5I C15I 1.510(7) . ?
N6I C21I 1.280(10) . ?
N6I C22I 1.388(5) . ?
C1I C6I 1.3898 . ?
C1I C2I 1.3901 . ?
C1I C7I 1.574(10) . ?
C2I C3I 1.3899 . ?
C3I C4I 1.3899 . ?
C3I C14I 1.396(10) . ?
C4I C5I 1.3899 . ?
C5I C6I 1.3900 . ?
C5I C21I 1.452(10) . ?
C8I C9I 1.6450 . ?
C9I C10I 1.3900 . ?
C9I C13I 1.3902 . ?
C10I C11I 1.3900 . ?
C11I N1I 1.3900 . ?
N1I C12I 1.3900 . ?
C12I C13I 1.3899 . ?
C15I C16I 1.5940 . ?
C16I C17I 1.3900 . ?
C16I C20I 1.3900 . ?
C17I C18I 1.3901 . ?
C18I N2I 1.3900 . ?
N2I C19I 1.3900 . ?
C19I C20I 1.3900 . ?
C22I C23I 1.6142 . ?
C23I C27I 1.3899 . ?
C23I C24I 1.3902 . ?
C24I C25I 1.3900 . ?
C25I N3I 1.3900 . ?
N3I C26I 1.3899 . ?
C26I C27I 1.3900 . ?
O1J C7J 1.227(9) . ?
O2J C14J 1.205(7) . ?
O3J C21J 1.276(7) . ?
N4J C7J 1.338(8) . ?
N4J C8J 1.466(6) . ?
N5J C14J 1.301(8) . ?
N5J C15J 1.551(7) . ?
N6J C21J 1.293(8) . ?
N6J C22J 1.518(4) . ?
C1J C2J 1.3900 . ?
C1J C6J 1.3900 . ?
C1J C7J 1.541(9) . ?
C2J C3J 1.3901 . ?
C3J C4J 1.3900 . ?
C3J C14J 1.536(8) . ?
C4J C5J 1.3901 . ?
C5J C6J 1.3899 . ?
C5J C21J 1.489(8) . ?
C8J C9J 1.6573 . ?
C9J C10J 1.3900 . ?
C9J C13J 1.3901 . ?
C10J C11J 1.3898 . ?
C11J N1J 1.3900 . ?
N1J C12J 1.3899 . ?
C12J C13J 1.3901 . ?
C15J C16J 1.4787 . ?
C16J C17J 1.3900 . ?
C16J C20J 1.3901 . ?
C17J C18J 1.3899 . ?
C18J N2J 1.3899 . ?
N2J C19J 1.3899 . ?
C19J C20J 1.3901 . ?
C22J C23J 1.5826 . ?
C23J C24J 1.3900 . ?
C23J C27J 1.3900 . ?
C24J C25J 1.3900 . ?
C25J N3J 1.3899 . ?
N3J C26J 1.3900 . ?
C26J C27J 1.3900 . ?
O1K C7K 1.243(9) . ?
O2K C14K 1.184(8) . ?
O3K C21K 1.414(10) . ?
N4K C7K 1.344(10) . ?
N4K C8K 1.529(7) . ?
N5K C14K 1.331(9) . ?
N5K C15K 1.570(8) . ?
N6K C21K 1.166(11) . ?
N6K C22K 1.365(5) . ?
C1K C2K 1.3900 . ?
C1K C6K 1.3901 . ?
C1K C7K 1.510(9) . ?
C2K C3K 1.3899 . ?
C3K C4K 1.3901 . ?
C3K C14K 1.504(10) . ?
C4K C5K 1.3900 . ?
C5K C6K 1.3900 . ?
C5K C21K 1.457(9) . ?
C8K C9K 1.5502 . ?
C9K C10K 1.3900 . ?
C9K C13K 1.3900 . ?
C10K C11K 1.3899 . ?
C11K N1K 1.3900 . ?
N1K C12K 1.3900 . ?
C12K C13K 1.3900 . ?
C15K C16K 1.5701 . ?
C16K C17K 1.3900 . ?
C16K C20K 1.3901 . ?
C17K C18K 1.3900 . ?
C18K N2K 1.3900 . ?
N2K C19K 1.3900 . ?
C19K C20K 1.3900 . ?
C22K C23K 1.6206 . ?
C23K C24K 1.3900 . ?
C23K C27K 1.3902 . ?
C24K C25K 1.3901 . ?
C25K N3K 1.3901 . ?
N3K C26K 1.3900 . ?
C26K C27K 1.3900 . ?
O1L C7L 1.272(7) . ?
O2L C14L 1.235(7) . ?
O3L C21L 1.257(7) . ?
N4L C7L 1.340(8) . ?
N4L C8L 1.443(6) . ?
N5L C14L 1.282(8) . ?
N5L C15L 1.524(6) . ?
N6L C21L 1.322(8) . ?
N6L C22L 1.493(4) . ?
C1L C6L 1.3900 . ?
C1L C2L 1.3900 . ?
C1L C7L 1.471(8) . ?
C2L C3L 1.3900 . ?
C3L C4L 1.3900 . ?
C3L C14L 1.505(7) . ?
C4L C5L 1.3900 . ?
C5L C6L 1.3900 . ?
C5L C21L 1.515(8) . ?
C8L C9L 1.6075 . ?
C9L C10L 1.3900 . ?
C9L C13L 1.3901 . ?
C10L C11L 1.3902 . ?
C11L N1L 1.3900 . ?
N1L C12L 1.3901 . ?
C12L C13L 1.3899 . ?
C15L C16L 1.6029 . ?
C16L C17L 1.3899 . ?
C16L C20L 1.3901 . ?
C17L C18L 1.3899 . ?
C18L N2L 1.3900 . ?
N2L C19L 1.3900 . ?
C19L C20L 1.3900 . ?
C22L C23L 1.5668 . ?
C23L C24L 1.3900 . ?
C23L C27L 1.3902 . ?
C24L C25L 1.3901 . ?
C25L N3L 1.3900 . ?
N3L C26L 1.3900 . ?
C26L C27L 1.3900 . ?
O1M C7M 1.205(11) . ?
O2M C14M 1.255(9) . ?
O3M C21M 1.131(11) . ?
N4M C7M 1.373(11) . ?
N4M C8M 1.404(8) . ?
N5M C15M 1.431(8) . ?
N5M C14M 1.455(9) . ?
N6M C21M 1.372(11) . ?
N6M C22M 1.441(6) . ?
C1M C6M 1.3900 . ?
C1M C2M 1.3900 . ?
C1M C7M 1.559(11) . ?
C2M C3M 1.3900 . ?
C3M C4M 1.3900 . ?
C3M C14M 1.450(9) . ?
C4M C5M 1.3900 . ?
C5M C6M 1.3900 . ?
C5M C21M 1.494(12) . ?
C8M C9M 1.6214 . ?
C9M C10M 1.3900 . ?
C9M C13M 1.3901 . ?
C10M C11M 1.3899 . ?
C11M N1M 1.3900 . ?
N1M C12M 1.3900 . ?
C12M C13M 1.3901 . ?
C15M C16M 1.6021 . ?
C16M C17M 1.4013 . ?
C16M C20M 1.5030 . ?
C17M C18M 1.5670 . ?
C18M N2M 1.2634 . ?
N2M C19M 1.3027 . ?
C19M C20M 1.2504 . ?
C22M C23M 1.6995 . ?
C23M C24M 1.3900 . ?
C23M C27M 1.3900 . ?
C24M C25M 1.3900 . ?
C25M N3M 1.3900 . ?
N3M C26M 1.3899 . ?
C26M C27M 1.3900 . ?
O1N C7N 1.226(8) . ?
O2N C14N 1.197(8) . ?
O3N C21N 1.257(8) . ?
N4N C7N 1.317(10) . ?
N4N C8N 1.552(7) . ?
N5N C14N 1.302(9) . ?
N5N C15N 1.436(7) . ?
N6N C21N 1.354(8) . ?
N6N C22N 1.578(4) . ?
C1N C6N 1.3900 . ?
C1N C2N 1.3900 . ?
C1N C7N 1.515(9) . ?
C2N C3N 1.3900 . ?
C3N C4N 1.3900 . ?
C3N C14N 1.589(8) . ?
C4N C5N 1.3900 . ?
C5N C6N 1.3900 . ?
C5N C21N 1.426(9) . ?
C8N C9N 1.4944 . ?
C9N C10N 1.3899 . ?
C9N C13N 1.3900 . ?
C10N C11N 1.3900 . ?
C11N N1N 1.3900 . ?
N1N C12N 1.3901 . ?
C12N C13N 1.3900 . ?
C15N C16N 1.5335 . ?
C16N C17N 1.3900 . ?
C16N C20N 1.3901 . ?
C17N C18N 1.3900 . ?
C18N N2N 1.3900 . ?
N2N C19N 1.3900 . ?
C19N C20N 1.3900 . ?
C22N C23N 1.4441 . ?
C23N C24N 1.3901 . ?
C23N C27N 1.3901 . ?
C24N C25N 1.3899 . ?
C25N N3N 1.3900 . ?
N3N C26N 1.3900 . ?
C26N C27N 1.3901 . ?
O1O C7O 1.206(11) . ?
O2O C14O 1.210(11) . ?
O3O C21O 1.235(10) . ?
N4O C7O 1.398(12) . ?
N4O C8O 1.431(8) . ?
N5O C14O 1.403(10) . ?
N5O C15O 1.480(8) . ?
N6O C21O 1.375(9) . ?
N6O C22O 1.425(6) . ?
C1O C6O 1.3900 . ?
C1O C2O 1.3900 . ?
C1O C7O 1.496(10) . ?
C2O C3O 1.3900 . ?
C3O C4O 1.3900 . ?
C3O C14O 1.515(12) . ?
C4O C5O 1.3900 . ?
C5O C6O 1.3900 . ?
C5O C21O 1.422(11) . ?
C8O C9O 1.5845 . ?
C9O C13O 1.3900 . ?
C9O C10O 1.3901 . ?
C10O C11O 1.3900 . ?
C11O N1O 1.3901 . ?
N1O C12O 1.3899 . ?
C12O C13O 1.3900 . ?
C15O C16O 1.6381 . ?
C16O C17O 1.3900 . ?
C16O C20O 1.3901 . ?
C17O C18O 1.3899 . ?
C18O N2O 1.3900 . ?
N2O C19O 1.3901 . ?
C19O C20O 1.3901 . ?
C22O C23O 1.7108 . ?
C23O C24O 1.3900 . ?
C23O C27O 1.3901 . ?
C24O C25O 1.3900 . ?
C25O N3O 1.3900 . ?
N3O C26O 1.3900 . ?
C26O C27O 1.3900 . ?
O1P C7P 1.221(8) . ?
O2P C14P 1.181(8) . ?
O3P C21P 1.284(8) . ?
N4P C7P 1.326(9) . ?
N4P C8P 1.463(6) . ?
N5P C14P 1.323(9) . ?
N5P C15P 1.516(7) . ?
N6P C21P 1.359(8) . ?
N6P C22P 1.547(4) . ?
C1P C6P 1.3900 . ?
C1P C2P 1.3900 . ?
C1P C7P 1.503(8) . ?
C2P C3P 1.3899 . ?
C3P C4P 1.3900 . ?
C3P C14P 1.559(8) . ?
C4P C5P 1.3900 . ?
C5P C6P 1.3900 . ?
C5P C21P 1.486(8) . ?
C8P C9P 1.5122 . ?
C9P C10P 1.3900 . ?
C9P C13P 1.3900 . ?
C10P C11P 1.3901 . ?
C11P N1P 1.3898 . ?
N1P C12P 1.3900 . ?
C12P C13P 1.3901 . ?
C15P C16P 1.4969 . ?
C16P C17P 1.3900 . ?
C16P C20P 1.3901 . ?
C17P C18P 1.3900 . ?
C18P N2P 1.3900 . ?
N2P C19P 1.3900 . ?
C19P C20P 1.3900 . ?
C22P C23P 1.4791 . ?
C23P C27P 1.3899 . ?
C23P C24P 1.3900 . ?
C24P C25P 1.3900 . ?
C25P N3P 1.3899 . ?
N3P C26P 1.3900 . ?
C26P C27P 1.3902 . ?
